data_7720474
loop_
_publ_author_name
'Ni, Guowei'
'Pan, Yi'
'Zhou, Muyu'
'Sang, Yufeng'
'Yiu, Shek-Man'
'Lau, Kai Chung'
'Chi, Yun'

_publ_section_title
;
 Janus-type diiridium complexes with functional carbene cyclometalates for
 high-energy phosphorescence.
;
_journal_issue 2
_journal_name_full 'Dalton transactions (Cambridge, England : 2003)'
_journal_page_first 904
_journal_page_last 916
_journal_paper_doi 10.1039/d5dt02691a
_journal_volume 55
_journal_year 2026
_chemical_formula_moiety 'C146 H164 Ir2 N12, 4 [CH2Cl2]'
_chemical_formula_sum 'C150 H172 Cl8 Ir2 N12'
_chemical_formula_weight 2810.99
_space_group_crystal_system monoclinic
_space_group_IT_number 13
_space_group_name_Hall '-P 2yac'
_space_group_name_H-M_alt 'P 1 2/n 1'
_atom_sites_solution_hydrogens geom
_audit_creation_method
;FinalCif 2024.9-0 by Daniel Kratzert, Freiburg 2025, 
https://dkratzert.de/finalcif.html
;
_audit_update_record
;
2025-12-02 deposited with the CCDC.	2025-12-05 downloaded from the CCDC.
;
_cell_angle_alpha 90
_cell_angle_beta 95.452(3)
_cell_angle_gamma 90
_cell_formula_units_Z 4
_cell_length_a 33.7477(18)
_cell_length_b 12.4772(7)
_cell_length_c 33.9723(18)
_cell_measurement_reflns_used 9674
_cell_measurement_temperature 213(2)
_cell_measurement_theta_max 74.61
_cell_measurement_theta_min 3.78
_cell_measurement_wavelength 1.54178
_cell_volume 14240.2(13)
_computing_cell_refinement 'Bruker SAINT'
_computing_data_collection 'Bruker APEX3'
_computing_data_reduction 'Bruker SAINT'
_computing_molecular_graphics 'shelXle (C.B. Huebschle, rev 1503)'
_computing_structure_refinement 'SHELXL-2019/2 (Sheldrick, 2019)'
_computing_structure_solution 'SHELXT 2014/5 (Sheldrick, 2014)'
_diffrn_ambient_environment N~2~
_diffrn_ambient_temperature 213(2)
_diffrn_detector CPAD
_diffrn_detector_type 'Bruker PHOTON III'
_diffrn_measured_fraction_theta_full 0.990
_diffrn_measured_fraction_theta_max 0.986
_diffrn_measurement_device 'KAPPA diffractometer'
_diffrn_measurement_device_type 'Bruker D8 VENTURE'
_diffrn_measurement_method '\w and \f scans'
_diffrn_radiation_monochromator 'multilayer mirror'
_diffrn_radiation_probe x-ray
_diffrn_radiation_type 'Cu K\a'
_diffrn_radiation_wavelength 1.54178
_diffrn_reflns_av_R_equivalents 0.1205
_diffrn_reflns_av_unetI/netI 0.1182
_diffrn_reflns_Laue_measured_fraction_full 0.990
_diffrn_reflns_Laue_measured_fraction_max 0.986
_diffrn_reflns_limit_h_max 42
_diffrn_reflns_limit_h_min -36
_diffrn_reflns_limit_k_max 15
_diffrn_reflns_limit_k_min -13
_diffrn_reflns_limit_l_max 41
_diffrn_reflns_limit_l_min -42
_diffrn_reflns_number 105777
_diffrn_reflns_point_group_measured_fraction_full 0.990
_diffrn_reflns_point_group_measured_fraction_max 0.986
_diffrn_reflns_theta_full 67.679
_diffrn_reflns_theta_max 74.808
_diffrn_reflns_theta_min 1.94
_diffrn_source 'microfocus sealed tube'
_diffrn_source_current 1.1
_diffrn_source_type 'INCOATEC I\mS 3.0'
_diffrn_source_voltage 50
_exptl_absorpt_coefficient_mu 5.348
_exptl_absorpt_correction_T_max 0.7538
_exptl_absorpt_correction_T_min 0.4372
_exptl_absorpt_correction_type multi-scan
_exptl_absorpt_process_details
; SADABS 2016/2: Krause, L., Herbst-Irmer, R., Sheldrick G.M. & Stalke D.,
 J. Appl. Cryst. 48 (2015) 3-10
;
_exptl_crystal_colour colourless
_exptl_crystal_density_diffrn 1.311
_exptl_crystal_description needle
_exptl_crystal_F_000 5784
_exptl_crystal_size_max 0.35
_exptl_crystal_size_mid 0.03
_exptl_crystal_size_min 0.02
_refine_diff_density_max 2.281
_refine_diff_density_min -2.069
_refine_diff_density_rms 0.129
_refine_ls_extinction_method none
_refine_ls_goodness_of_fit_ref 1.070
_refine_ls_hydrogen_treatment constr
_refine_ls_matrix_type full
_refine_ls_number_parameters 1786
_refine_ls_number_reflns 28872
_refine_ls_number_restraints 1160
_refine_ls_restrained_S_all 1.064
_refine_ls_R_factor_all 0.1028
_refine_ls_R_factor_gt 0.0692
_refine_ls_shift/su_max 0.004
_refine_ls_shift/su_mean 0.000
_refine_ls_structure_factor_coef Fsqd
_refine_ls_weighting_details 'w=1/[\s^2^(Fo^2^)+(0.0981P)^2^+3.9569P] where P=(Fo^2^+2Fc^2^)/3'
_refine_ls_weighting_scheme calc
_refine_ls_wR_factor_gt 0.1755
_refine_ls_wR_factor_ref 0.1951
_reflns_Friedel_coverage 0.000
_reflns_number_gt 20034
_reflns_number_total 28872
_reflns_threshold_expression 'I > 2\s(I)'
_cod_data_source_file d5dt02691a2.cif
_cod_data_source_block 1_a_sq
_cod_original_sg_symbol_H-M 'P 2/n'
_cod_database_code 7720474
_shelx_shelxl_version_number 2019/3
_shelx_space_group_comment
;
The symmetry employed for this shelxl refinement is uniquely defined
by the following loop, which should always be used as a source of
symmetry information in preference to the above space-group names.
They are only intended as comments.
;
_bruker_diffrn_measurement_temperature_device 'Oxford Cryostream 1000'
_geom_details
; All esds (except the esd in the dihedral angle between two l.s. planes)
 are estimated using the full covariance matrix.  The cell esds are taken
 into account individually in the estimation of esds in distances, angles
 and torsion angles; correlations between esds in cell parameters are only
 used when they are defined by crystal symmetry.  An approximate (isotropic)
 treatment of cell esds is used for estimating esds involving l.s. planes.
;
_smtbx_masks_void_probe_radius 1.2
_smtbx_masks_void_truncation_radius 1.2
_smtbx_masks_special_details
;
A solvent mask was calculated and 656 electrons were 
found in a volume of 2788\%A^3^ in 8 voids per unit cell. 
This is consistent with the presence of 
4[CH2Cl2] per Formula Unit 
which account for 672 electrons 
per unit cell.
;

loop_
_space_group_symop_operation_xyz
'x, y, z'
'-x+1/2, y, -z+1/2'
'-x, -y, -z'
'x-1/2, -y, z-1/2'

loop_
_atom_site_label
_atom_site_type_symbol
_atom_site_fract_x
_atom_site_fract_y
_atom_site_fract_z
_atom_site_U_iso_or_equiv
_atom_site_adp_type
_atom_site_occupancy
_atom_site_site_symmetry_order
_atom_site_calc_flag
_atom_site_refinement_flags_posn
_atom_site_refinement_flags_adp
_atom_site_refinement_flags_occupancy
_atom_site_disorder_assembly
_atom_site_disorder_group
Ir1 Ir 0.59167(2) 0.62389(2) 0.73888(2) 0.04314(9) Uani 1 1 d . . . . .
N1 N 0.67478(13) 0.6905(4) 0.74852(14) 0.0432(9) Uani 1 1 d . . . . .
N2 N 0.67614(12) 0.5171(4) 0.74339(15) 0.0441(9) Uani 1 1 d . . . . .
N3 N 0.54961(14) 0.7114(5) 0.66735(16) 0.0510(11) Uani 1 1 d . . . . .
N4 N 0.60690(14) 0.6602(5) 0.64951(15) 0.0503(11) Uani 1 1 d . . . . .
N5 N 0.56509(14) 0.4355(5) 0.78096(16) 0.0532(12) Uani 1 1 d . . . . .
N6 N 0.55690(14) 0.3902(5) 0.71830(18) 0.0552(12) Uani 1 1 d . . . . .
C1 C 0.61327(16) 0.7794(6) 0.74814(18) 0.0510(12) Uani 1 1 d . . . . .
C2 C 0.59198(18) 0.8707(6) 0.7544(2) 0.0592(16) Uani 1 1 d . . . . .
H2 H 0.564089 0.868620 0.749707 0.071 Uiso 1 1 calc R U . . .
C3 C 0.6103(2) 0.9673(6) 0.7677(3) 0.0674(18) Uani 1 1 d . . . . .
H3 H 0.594724 1.028328 0.771238 0.081 Uiso 1 1 calc R U . . .
C4 C 0.6514(2) 0.9726(6) 0.7755(3) 0.0634(16) Uani 1 1 d . . . . .
C5 C 0.67381(18) 0.8813(5) 0.7677(2) 0.0559(14) Uani 1 1 d . . . . .
H5 H 0.701753 0.883323 0.771574 0.067 Uiso 1 1 calc R U . . .
C6 C 0.65447(17) 0.7882(5) 0.75429(18) 0.0482(12) Uani 1 1 d . . . . .
C7 C 0.65179(14) 0.6009(5) 0.74362(16) 0.0438(11) Uani 1 1 d . . . . .
C8 C 0.71505(15) 0.6632(5) 0.74971(16) 0.0438(11) Uani 1 1 d . . . . .
C9 C 0.750000 0.7235(7) 0.750000 0.0455(16) Uani 1 2 d S T P . .
H9 H 0.750000 0.798887 0.749999 0.055 Uiso 1 2 calc R U P . .
C10 C 0.750000 0.4887(7) 0.750000 0.0436(15) Uani 1 2 d S T P . .
H10 H 0.750000 0.413351 0.749998 0.052 Uiso 1 2 calc R U P . .
C11 C 0.71538(14) 0.5516(5) 0.74737(16) 0.0419(10) Uani 1 1 d . . . . .
C12 C 0.66381(18) 0.4061(5) 0.7383(3) 0.0616(16) Uani 1 1 d . . . . .
H12A H 0.665256 0.371158 0.763928 0.092 Uiso 1 1 calc R U . . .
H12B H 0.681276 0.369676 0.721591 0.092 Uiso 1 1 calc R U . . .
H12C H 0.636672 0.403330 0.726082 0.092 Uiso 1 1 calc R U . . .
C17 C 0.53274(15) 0.6782(5) 0.73196(18) 0.0487(12) Uani 1 1 d . . . . .
C13 C 0.6719(2) 1.0756(7) 0.7931(3) 0.0897(19) Uani 0.5 1 d D U P A 1
C14 C 0.6417(6) 1.1676(15) 0.7883(7) 0.084(4) Uani 0.5 1 d D U P A 1
H14P H 0.637891 1.188947 0.760738 0.126 Uiso 0.5 1 calc R U P A 1
H14Q H 0.651588 1.228074 0.804268 0.126 Uiso 0.5 1 calc R U P A 1
H14R H 0.616507 1.143990 0.796854 0.126 Uiso 0.5 1 calc R U P A 1
C15 C 0.6788(7) 1.0518(18) 0.8385(4) 0.107(4) Uani 0.5 1 d D U P A 1
H15A H 0.654110 1.062941 0.850488 0.160 Uiso 0.5 1 calc R U P A 1
H15B H 0.699064 1.099559 0.850617 0.160 Uiso 0.5 1 calc R U P A 1
H15C H 0.687338 0.978064 0.842553 0.160 Uiso 0.5 1 calc R U P A 1
C16 C 0.7121(4) 1.1100(19) 0.7802(7) 0.107(4) Uani 0.5 1 d D U P A 1
H16A H 0.731979 1.056124 0.788291 0.160 Uiso 0.5 1 calc R U P A 1
H16B H 0.719866 1.177970 0.792426 0.160 Uiso 0.5 1 calc R U P A 1
H16C H 0.710083 1.117584 0.751646 0.160 Uiso 0.5 1 calc R U P A 1
C13A C 0.6719(2) 1.0756(7) 0.7931(3) 0.0897(19) Uani 0.5 1 d D U P A 2
C14A C 0.6437(7) 1.1655(18) 0.8033(6) 0.085(4) Uani 0.5 1 d D U P A 2
H14S H 0.621058 1.168153 0.783453 0.128 Uiso 0.5 1 calc R U P A 2
H14T H 0.657703 1.233482 0.803798 0.128 Uiso 0.5 1 calc R U P A 2
H14U H 0.634541 1.151837 0.829002 0.128 Uiso 0.5 1 calc R U P A 2
C15A C 0.6940(5) 1.1185(16) 0.7572(5) 0.093(4) Uani 0.5 1 d D U P A 2
H15D H 0.717953 1.076966 0.755121 0.140 Uiso 0.5 1 calc R U P A 2
H15E H 0.700918 1.193288 0.761578 0.140 Uiso 0.5 1 calc R U P A 2
H15F H 0.676531 1.111656 0.732941 0.140 Uiso 0.5 1 calc R U P A 2
C16A C 0.7031(6) 1.0494(17) 0.8268(6) 0.103(4) Uani 0.5 1 d D U P A 2
H16D H 0.695841 0.983779 0.839613 0.155 Uiso 0.5 1 calc R U P A 2
H16E H 0.704733 1.107591 0.845828 0.155 Uiso 0.5 1 calc R U P A 2
H16F H 0.728755 1.040159 0.816531 0.155 Uiso 0.5 1 calc R U P A 2
C18 C 0.50588(16) 0.6838(6) 0.7603(2) 0.0530(14) Uani 1 1 d . . . . .
H18 H 0.513332 0.655190 0.785485 0.064 Uiso 1 1 calc R U . . .
C19 C 0.46792(17) 0.7303(5) 0.7529(2) 0.0506(13) Uani 1 1 d . . . . .
C20 C 0.45695(18) 0.7681(6) 0.7156(2) 0.0601(15) Uani 1 1 d . . . . .
H20 H 0.431357 0.797147 0.709774 0.072 Uiso 1 1 calc R U . . .
C21 C 0.48333(18) 0.7646(6) 0.6855(2) 0.0589(15) Uani 1 1 d . . . . .
H21 H 0.475705 0.791835 0.660083 0.071 Uiso 1 1 calc R U . . .
C22 C 0.52040(16) 0.7200(5) 0.69447(17) 0.0483(12) Uani 1 1 d . . . . .
C23 C 0.58408(15) 0.6589(5) 0.68026(17) 0.0457(11) Uani 1 1 d . . . . .
C24 C 0.55013(18) 0.7432(6) 0.62752(19) 0.0534(13) Uani 1 1 d . . . . .
C25 C 0.5249(2) 0.7993(7) 0.6008(2) 0.0680(18) Uani 1 1 d . . . . .
H25 H 0.499798 0.820982 0.607835 0.082 Uiso 1 1 calc R U . . .
C26 C 0.5360(2) 0.8239(7) 0.5642(2) 0.0699(18) Uani 1 1 d . . . . .
C27 C 0.5732(2) 0.7886(8) 0.5527(2) 0.0707(19) Uani 1 1 d . . . . .
C28 C 0.5991(2) 0.7312(7) 0.5792(2) 0.0619(16) Uani 1 1 d . . . . .
H28 H 0.623778 0.706849 0.572069 0.074 Uiso 1 1 calc R U . . .
C29 C 0.58700(18) 0.7112(6) 0.61662(19) 0.0542(14) Uani 1 1 d . . . . .
C30 C 0.64564(16) 0.6145(5) 0.64773(17) 0.0483(12) Uani 1 1 d . . . . .
C31 C 0.6491(2) 0.5096(7) 0.6368(3) 0.074(2) Uani 1 1 d . . . . .
H31 H 0.626162 0.466565 0.632991 0.089 Uiso 1 1 calc R U . . .
C32 C 0.6861(2) 0.4659(7) 0.6311(3) 0.078(2) Uani 1 1 d . . . . .
H32 H 0.687705 0.393353 0.623943 0.094 Uiso 1 1 calc R U . . .
C33 C 0.72025(18) 0.5263(6) 0.63574(19) 0.0567(14) Uani 1 1 d . . . . .
C34 C 0.71642(18) 0.6307(6) 0.6473(2) 0.0585(15) Uani 1 1 d . . . . .
H34 H 0.739512 0.672943 0.651426 0.070 Uiso 1 1 calc R U . . .
C35 C 0.67953(18) 0.6778(6) 0.6531(2) 0.0582(15) Uani 1 1 d . . . . .
H35 H 0.677892 0.750178 0.660528 0.070 Uiso 1 1 calc R U . . .
C36 C 0.43928(19) 0.7308(7) 0.7853(2) 0.0657(17) Uani 1 1 d . . . . .
C37 C 0.4608(3) 0.7618(16) 0.8241(3) 0.128(6) Uani 1 1 d . . . . .
H37A H 0.479723 0.706251 0.832798 0.191 Uiso 1 1 calc R U . . .
H37B H 0.441742 0.770509 0.843577 0.191 Uiso 1 1 calc R U . . .
H37C H 0.474760 0.828815 0.821211 0.191 Uiso 1 1 calc R U . . .
C38 C 0.4063(3) 0.8136(12) 0.7769(4) 0.110(4) Uani 1 1 d . . . . .
H38A H 0.415775 0.871373 0.761123 0.165 Uiso 1 1 calc R U . . .
H38B H 0.398684 0.842104 0.801614 0.165 Uiso 1 1 calc R U . . .
H38C H 0.383388 0.779885 0.762447 0.165 Uiso 1 1 calc R U . . .
C39 C 0.4222(4) 0.6220(10) 0.7887(5) 0.126(5) Uani 1 1 d . . . . .
H39A H 0.404371 0.606569 0.765259 0.190 Uiso 1 1 calc R U . . .
H39B H 0.407514 0.618746 0.811862 0.190 Uiso 1 1 calc R U . . .
H39C H 0.443491 0.569535 0.791141 0.190 Uiso 1 1 calc R U . . .
C40 C 0.5096(3) 0.8935(11) 0.5359(3) 0.098(3) Uani 1 1 d . . . . .
H40A H 0.483919 0.902916 0.546116 0.147 Uiso 1 1 calc R U . . .
H40B H 0.505922 0.859209 0.510207 0.147 Uiso 1 1 calc R U . . .
H40C H 0.522057 0.962892 0.533394 0.147 Uiso 1 1 calc R U . . .
C41 C 0.5854(3) 0.8111(10) 0.5119(3) 0.089(3) Uani 1 1 d . . . . .
H41A H 0.562394 0.804570 0.492681 0.133 Uiso 1 1 calc R U . . .
H41B H 0.605590 0.760038 0.505805 0.133 Uiso 1 1 calc R U . . .
H41C H 0.596043 0.883205 0.511112 0.133 Uiso 1 1 calc R U . . .
C42 C 0.7602(2) 0.4812(9) 0.6251(3) 0.080(2) Uani 1 1 d . U . . .
C43 C 0.7956(2) 0.5402(11) 0.6479(3) 0.096(3) Uani 1 1 d . U . . .
H43A H 0.794917 0.615330 0.640478 0.143 Uiso 1 1 calc R U . . .
H43B H 0.820357 0.508531 0.641287 0.143 Uiso 1 1 calc R U . . .
H43C H 0.793676 0.533789 0.676076 0.143 Uiso 1 1 calc R U . . .
C44 C 0.7624(3) 0.5020(12) 0.5814(3) 0.106(3) Uani 1 1 d . U . . .
H44A H 0.742115 0.460317 0.566134 0.159 Uiso 1 1 calc R U . . .
H44B H 0.788461 0.481441 0.574158 0.159 Uiso 1 1 calc R U . . .
H44C H 0.758055 0.577644 0.575926 0.159 Uiso 1 1 calc R U . . .
C45 C 0.7640(4) 0.3674(12) 0.6356(6) 0.132(4) Uani 1 1 d . U . . .
H45A H 0.758931 0.357606 0.662947 0.197 Uiso 1 1 calc R U . . .
H45B H 0.790789 0.343241 0.631989 0.197 Uiso 1 1 calc R U . . .
H45C H 0.744977 0.326025 0.618629 0.197 Uiso 1 1 calc R U . . .
C46 C 0.59101(16) 0.6065(6) 0.80037(18) 0.0544(14) Uani 1 1 d . . . . .
C47 C 0.60170(19) 0.6813(6) 0.8297(2) 0.0585(15) Uani 1 1 d . . . . .
H47 H 0.612081 0.747695 0.822608 0.070 Uiso 1 1 calc R U . . .
C48 C 0.5974(2) 0.6605(9) 0.8702(2) 0.076(2) Uani 1 1 d . . . . .
C49 C 0.5828(3) 0.5640(10) 0.8798(2) 0.090(3) Uani 1 1 d . . . . .
H49 H 0.579410 0.549309 0.906442 0.108 Uiso 1 1 calc R U . . .
C50 C 0.5726(3) 0.4867(9) 0.8517(2) 0.080(2) Uani 1 1 d . . . . .
H50 H 0.563501 0.419352 0.859419 0.095 Uiso 1 1 calc R U . . .
C51 C 0.57584(18) 0.5080(6) 0.8119(2) 0.0578(15) Uani 1 1 d . . . . .
C52 C 0.57043(14) 0.4711(5) 0.74318(18) 0.0462(12) Uani 1 1 d . . . . .
C53 C 0.54780(18) 0.3333(6) 0.7793(2) 0.0595(15) Uani 1 1 d . . . . .
C54 C 0.5358(2) 0.2626(7) 0.8076(3) 0.074(2) Uani 1 1 d . . . . .
H54 H 0.539228 0.280561 0.834542 0.089 Uiso 1 1 calc R U . . .
C55 C 0.5188(3) 0.1660(7) 0.7955(3) 0.083(3) Uani 1 1 d . . . . .
C56 C 0.5134(2) 0.1365(7) 0.7559(3) 0.079(2) Uani 1 1 d . . . . .
C57 C 0.52528(19) 0.2071(6) 0.7274(3) 0.0682(18) Uani 1 1 d . . . . .
H57 H 0.521985 0.189285 0.700436 0.082 Uiso 1 1 calc R U . . .
C58 C 0.54237(17) 0.3057(5) 0.7401(2) 0.0560(14) Uani 1 1 d . . . . .
C59 C 0.55724(18) 0.3852(6) 0.6767(2) 0.0580(15) Uani 1 1 d . . . . .
C60 C 0.5775(2) 0.3051(6) 0.6592(3) 0.0635(16) Uani 1 1 d . . . . .
H60 H 0.591947 0.254608 0.675269 0.076 Uiso 1 1 calc R U . . .
C61 C 0.5771(2) 0.2972(7) 0.6192(3) 0.0720(19) Uani 1 1 d . . . . .
H61 H 0.591460 0.241675 0.608442 0.086 Uiso 1 1 calc R U . . .
C62 C 0.5557(2) 0.3699(7) 0.5936(3) 0.0714(19) Uani 1 1 d . . . . .
C63 C 0.5352(3) 0.4504(8) 0.6114(3) 0.074(2) Uani 1 1 d . . . . .
H63 H 0.520414 0.500317 0.595311 0.089 Uiso 1 1 calc R U . . .
C64 C 0.5357(2) 0.4596(7) 0.6522(2) 0.0651(17) Uani 1 1 d . . . . .
H64 H 0.521636 0.515357 0.663303 0.078 Uiso 1 1 calc R U . . .
C65 C 0.6081(3) 0.7486(8) 0.9004(3) 0.091(2) Uani 0.5 1 d D U P B 1
C66 C 0.5865(6) 0.8519(14) 0.8837(7) 0.089(4) Uani 0.5 1 d D U P B 1
H66A H 0.596326 0.870876 0.858658 0.133 Uiso 0.5 1 calc R U P B 1
H66B H 0.591653 0.910217 0.902307 0.133 Uiso 0.5 1 calc R U P B 1
H66C H 0.558063 0.838745 0.879603 0.133 Uiso 0.5 1 calc R U P B 1
C67 C 0.5974(7) 0.735(2) 0.9430(4) 0.098(4) Uani 0.5 1 d D U P B 1
H67A H 0.568736 0.740329 0.943453 0.147 Uiso 0.5 1 calc R U P B 1
H67B H 0.610221 0.790910 0.959446 0.147 Uiso 0.5 1 calc R U P B 1
H67C H 0.606355 0.665507 0.952907 0.147 Uiso 0.5 1 calc R U P B 1
C68 C 0.6532(3) 0.771(2) 0.9003(7) 0.101(4) Uani 0.5 1 d D U P B 1
H68A H 0.667847 0.704325 0.903246 0.152 Uiso 0.5 1 calc R U P B 1
H68B H 0.661842 0.818523 0.922162 0.152 Uiso 0.5 1 calc R U P B 1
H68C H 0.658293 0.805077 0.875596 0.152 Uiso 0.5 1 calc R U P B 1
C65A C 0.6081(3) 0.7486(8) 0.9004(3) 0.091(2) Uani 0.5 1 d D U P B 2
C66A C 0.6019(7) 0.8647(12) 0.8861(8) 0.100(4) Uani 0.5 1 d D U P B 2
H66D H 0.624733 0.887511 0.872895 0.150 Uiso 0.5 1 calc R U P B 2
H66E H 0.599048 0.910934 0.908613 0.150 Uiso 0.5 1 calc R U P B 2
H66F H 0.578092 0.868998 0.867811 0.150 Uiso 0.5 1 calc R U P B 2
C67A C 0.6507(4) 0.729(2) 0.9193(7) 0.107(4) Uani 0.5 1 d D U P B 2
H67D H 0.649821 0.686223 0.943041 0.161 Uiso 0.5 1 calc R U P B 2
H67E H 0.663459 0.796989 0.925967 0.161 Uiso 0.5 1 calc R U P B 2
H67F H 0.665765 0.690860 0.900699 0.161 Uiso 0.5 1 calc R U P B 2
C68A C 0.5798(6) 0.730(2) 0.9334(5) 0.094(4) Uani 0.5 1 d D U P B 2
H68D H 0.552769 0.720834 0.921515 0.141 Uiso 0.5 1 calc R U P B 2
H68E H 0.580981 0.791897 0.950907 0.141 Uiso 0.5 1 calc R U P B 2
H68F H 0.588126 0.666704 0.948437 0.141 Uiso 0.5 1 calc R U P B 2
C69 C 0.5050(5) 0.0920(12) 0.8262(5) 0.131(5) Uani 1 1 d . . . . .
H69A H 0.517418 0.022367 0.824048 0.196 Uiso 1 1 calc R U . . .
H69B H 0.476306 0.084276 0.822195 0.196 Uiso 1 1 calc R U . . .
H69C H 0.512392 0.121347 0.852344 0.196 Uiso 1 1 calc R U . . .
C70 C 0.4935(3) 0.0334(8) 0.7418(4) 0.099(3) Uani 1 1 d . . . . .
H70A H 0.508421 -0.026883 0.753553 0.148 Uiso 1 1 calc R U . . .
H70B H 0.492765 0.029145 0.713206 0.148 Uiso 1 1 calc R U . . .
H70C H 0.466582 0.031648 0.749500 0.148 Uiso 1 1 calc R U . . .
C71 C 0.5553(4) 0.3640(10) 0.5487(3) 0.092(3) Uani 1 1 d . . . . .
C72 C 0.5112(5) 0.3612(13) 0.5308(4) 0.126(5) Uani 1 1 d . . . . .
H72A H 0.496992 0.306187 0.543955 0.189 Uiso 1 1 calc R U . . .
H72B H 0.510096 0.345316 0.502771 0.189 Uiso 1 1 calc R U . . .
H72C H 0.498942 0.430313 0.534548 0.189 Uiso 1 1 calc R U . . .
C73 C 0.5770(5) 0.2650(12) 0.5351(4) 0.113(4) Uani 1 1 d . . . . .
H73A H 0.605007 0.269611 0.544463 0.170 Uiso 1 1 calc R U . . .
H73B H 0.574078 0.261437 0.506479 0.170 Uiso 1 1 calc R U . . .
H73C H 0.565630 0.201185 0.545863 0.170 Uiso 1 1 calc R U . . .
C74 C 0.5744(6) 0.4671(14) 0.5331(4) 0.136(6) Uani 1 1 d . . . . .
H74A H 0.558844 0.529040 0.539355 0.203 Uiso 1 1 calc R U . . .
H74B H 0.574971 0.462044 0.504625 0.203 Uiso 1 1 calc R U . . .
H74C H 0.601379 0.474562 0.545470 0.203 Uiso 1 1 calc R U . . .
Ir2 Ir 0.23302(2) 0.13382(2) 0.59231(2) 0.04410(9) Uani 1 1 d . . . . .
N7 N 0.24431(16) 0.0664(4) 0.67536(13) 0.0463(10) Uani 1 1 d . . . . .
N8 N 0.23958(15) 0.2399(4) 0.67674(13) 0.0445(9) Uani 1 1 d . . . . .
N9 N 0.27470(14) 0.3233(4) 0.56571(15) 0.0487(10) Uani 1 1 d . . . . .
N10 N 0.21212(14) 0.3689(4) 0.55889(14) 0.0470(10) Uani 1 1 d . . . . .
N11 N 0.16111(15) 0.0513(4) 0.54850(14) 0.0498(10) Uani 1 1 d . . . . .
N12 N 0.14344(17) 0.0886(5) 0.60632(15) 0.0549(12) Uani 1 1 d . . . . .
C81 C 0.23869(17) 0.1550(4) 0.65182(16) 0.0441(11) Uani 1 1 d . . . . .
C82 C 0.24750(18) 0.0933(5) 0.71490(17) 0.0483(12) Uani 1 1 d . . . . .
C83 C 0.250000 0.0346(7) 0.750000 0.0534(19) Uani 1 2 d S T P . .
H83 H 0.249998 -0.040704 0.749999 0.064 Uiso 1 2 calc R U P . .
C84 C 0.250000 0.2665(7) 0.750000 0.0436(15) Uani 1 2 d S T P . .
H84 H 0.250000 0.341855 0.750001 0.052 Uiso 1 2 calc R U P . .
C85 C 0.24531(17) 0.2070(4) 0.71591(16) 0.0447(11) Uani 1 1 d . . . . .
C86 C 0.2351(3) 0.3508(5) 0.66547(19) 0.0598(15) Uani 1 1 d . . . . .
H86A H 0.260657 0.386610 0.669814 0.090 Uiso 1 1 calc R U . . .
H86B H 0.216249 0.384981 0.681280 0.090 Uiso 1 1 calc R U . . .
H86C H 0.225409 0.355433 0.637713 0.090 Uiso 1 1 calc R U . . .
C75 C 0.2480(4) -0.0208(19) 0.6129(7) 0.040(3) Uani 0.45 1 d . U P C 1
C76 C 0.2562(4) -0.1124(17) 0.5922(6) 0.049(3) Uani 0.45 1 d . U P C 1
H76 H 0.251820 -0.110310 0.564420 0.058 Uiso 0.45 1 calc R U P C 1
C77 C 0.2703(4) -0.2066(16) 0.6096(6) 0.053(3) Uani 0.45 1 d . U P C 1
H77 H 0.275348 -0.265921 0.593774 0.064 Uiso 0.45 1 calc R U P C 1
C78 C 0.2774(4) -0.2146(15) 0.6519(6) 0.054(2) Uani 0.45 1 d . U P C 1
C79 C 0.2702(4) -0.1282(16) 0.6738(6) 0.048(3) Uani 0.45 1 d . U P C 1
H79 H 0.274939 -0.131589 0.701501 0.057 Uiso 0.45 1 calc R U P C 1
C80 C 0.2554(5) -0.031(2) 0.6552(8) 0.044(3) Uani 0.45 1 d . U P C 1
C87 C 0.2964(5) -0.3152(15) 0.6710(5) 0.068(3) Uani 0.45 1 d D U P C 1
C88 C 0.2717(8) -0.355(2) 0.7039(7) 0.103(5) Uani 0.45 1 d D U P C 1
H88A H 0.244963 -0.372372 0.692675 0.155 Uiso 0.45 1 calc R U P C 1
H88B H 0.284088 -0.418108 0.716239 0.155 Uiso 0.45 1 calc R U P C 1
H88C H 0.270383 -0.298959 0.723625 0.155 Uiso 0.45 1 calc R U P C 1
C89 C 0.2969(10) -0.403(3) 0.6393(9) 0.085(6) Uani 0.45 1 d D U P C 1
H89A H 0.269792 -0.419887 0.629238 0.127 Uiso 0.45 1 calc R U P C 1
H89B H 0.311401 -0.377045 0.617890 0.127 Uiso 0.45 1 calc R U P C 1
H89C H 0.309797 -0.466217 0.650888 0.127 Uiso 0.45 1 calc R U P C 1
C90 C 0.3384(6) -0.287(2) 0.6873(8) 0.103(5) Uani 0.45 1 d D U P C 1
H90A H 0.351222 -0.349450 0.699625 0.155 Uiso 0.45 1 calc R U P C 1
H90B H 0.353282 -0.262605 0.665872 0.155 Uiso 0.45 1 calc R U P C 1
H90C H 0.337589 -0.230074 0.706704 0.155 Uiso 0.45 1 calc R U P C 1
C75A C 0.2373(4) -0.0228(16) 0.6137(6) 0.045(3) Uani 0.55 1 d . U P C 2
C76A C 0.2429(3) -0.1141(13) 0.5924(5) 0.050(2) Uani 0.55 1 d . U P C 2
H76A H 0.238083 -0.111381 0.564700 0.061 Uiso 0.55 1 calc R U P C 2
C77A C 0.2553(3) -0.2090(12) 0.6098(5) 0.055(2) Uani 0.55 1 d . U P C 2
H77A H 0.258654 -0.269567 0.593965 0.066 Uiso 0.55 1 calc R U P C 2
C78A C 0.2630(4) -0.2166(12) 0.6505(5) 0.056(2) Uani 0.55 1 d . U P C 2
C79A C 0.2572(4) -0.1246(12) 0.6725(5) 0.048(2) Uani 0.55 1 d . U P C 2
H79A H 0.261798 -0.126261 0.700246 0.057 Uiso 0.55 1 calc R U P C 2
C80A C 0.2449(4) -0.0328(16) 0.6539(6) 0.044(2) Uani 0.55 1 d . U P C 2
C87A C 0.2792(4) -0.3228(12) 0.6719(4) 0.066(2) Uani 0.55 1 d D U P C 2
C88A C 0.2438(5) -0.3706(11) 0.6931(5) 0.078(3) Uani 0.55 1 d D U P C 2
H88D H 0.221641 -0.386176 0.673644 0.117 Uiso 0.55 1 calc R U P C 2
H88E H 0.252365 -0.436033 0.706803 0.117 Uiso 0.55 1 calc R U P C 2
H88F H 0.235454 -0.319016 0.712083 0.117 Uiso 0.55 1 calc R U P C 2
C89A C 0.2909(8) -0.412(2) 0.6442(7) 0.078(4) Uani 0.55 1 d D U P C 2
H89D H 0.268873 -0.425883 0.624374 0.116 Uiso 0.55 1 calc R U P C 2
H89E H 0.313981 -0.389691 0.631370 0.116 Uiso 0.55 1 calc R U P C 2
H89F H 0.297121 -0.476609 0.659391 0.116 Uiso 0.55 1 calc R U P C 2
C90A C 0.3133(5) -0.2993(13) 0.7034(6) 0.096(4) Uani 0.55 1 d D U P C 2
H90D H 0.305497 -0.242814 0.720704 0.144 Uiso 0.55 1 calc R U P C 2
H90E H 0.319665 -0.363581 0.718822 0.144 Uiso 0.55 1 calc R U P C 2
H90F H 0.336526 -0.276663 0.690800 0.144 Uiso 0.55 1 calc R U P C 2
C91 C 0.29450(17) 0.1529(5) 0.59142(16) 0.0487(12) Uani 1 1 d . . . . .
C92 C 0.3246(2) 0.0793(6) 0.6017(2) 0.0601(15) Uani 1 1 d . . . . .
H92 H 0.317406 0.013193 0.612238 0.072 Uiso 1 1 calc R U . . .
C93 C 0.3646(2) 0.0974(8) 0.5975(2) 0.070(2) Uani 1 1 d . . . . .
C94 C 0.3748(2) 0.1983(8) 0.5832(2) 0.074(2) Uani 1 1 d . . . . .
H94 H 0.401600 0.214523 0.580723 0.089 Uiso 1 1 calc R U . . .
C95 C 0.3460(2) 0.2735(7) 0.5729(2) 0.0665(17) Uani 1 1 d . . . . .
H95 H 0.353167 0.340390 0.562977 0.080 Uiso 1 1 calc R U . . .
C96 C 0.30654(17) 0.2515(6) 0.57693(17) 0.0520(13) Uani 1 1 d . . . . .
C97 C 0.23703(17) 0.2881(5) 0.57166(15) 0.0434(10) Uani 1 1 d . . . . .
C98 C 0.27345(18) 0.4258(6) 0.54934(17) 0.0522(13) Uani 1 1 d . . . . .
C99 C 0.3022(2) 0.4972(6) 0.5375(2) 0.0605(15) Uani 1 1 d . . . . .
H99 H 0.329345 0.479161 0.540823 0.073 Uiso 1 1 calc R U . . .
C100 C 0.2902(2) 0.5940(6) 0.5210(2) 0.0617(15) Uani 1 1 d . . . . .
C101 C 0.2496(2) 0.6229(5) 0.51681(18) 0.0552(14) Uani 1 1 d . . . . .
C102 C 0.2210(2) 0.5521(5) 0.52890(18) 0.0540(13) Uani 1 1 d . . . . .
H102 H 0.193856 0.570174 0.526070 0.065 Uiso 1 1 calc R U . . .
C103 C 0.23355(18) 0.4557(5) 0.54497(16) 0.0489(12) Uani 1 1 d . . . . .
C114 C 0.3207(3) 0.6727(9) 0.5089(4) 0.094(3) Uani 1 1 d . . . . .
H11A H 0.316799 0.741419 0.521360 0.141 Uiso 1 1 calc R U . . .
H11B H 0.317740 0.681144 0.480423 0.141 Uiso 1 1 calc R U . . .
H11C H 0.347201 0.646247 0.517276 0.141 Uiso 1 1 calc R U . . .
C115 C 0.2357(3) 0.7284(6) 0.4979(2) 0.0682(18) Uani 1 1 d . . . . .
H11D H 0.251557 0.786633 0.510027 0.102 Uiso 1 1 calc R U . . .
H11E H 0.207937 0.739786 0.501751 0.102 Uiso 1 1 calc R U . . .
H11F H 0.238836 0.726173 0.469804 0.102 Uiso 1 1 calc R U . . .
C120 C 0.22692(19) 0.0825(5) 0.53356(16) 0.0485(12) Uani 1 1 d . . . . .
C121 C 0.2565(2) 0.0745(6) 0.50722(17) 0.0559(14) Uani 1 1 d . . . . .
H121 H 0.282440 0.097053 0.515798 0.067 Uiso 1 1 calc R U . . .
C122 C 0.2490(2) 0.0345(7) 0.46898(18) 0.0622(16) Uani 1 1 d . . . . .
C123 C 0.2112(2) -0.0008(7) 0.45700(18) 0.0641(17) Uani 1 1 d . . . . .
H123 H 0.205548 -0.026971 0.431129 0.077 Uiso 1 1 calc R U . . .
C124 C 0.1810(2) 0.0014(6) 0.48225(18) 0.0583(15) Uani 1 1 d . . . . .
H124 H 0.155486 -0.025033 0.474021 0.070 Uiso 1 1 calc R U . . .
C125 C 0.18969(18) 0.0436(5) 0.51996(16) 0.0472(12) Uani 1 1 d . . . . .
C126 C 0.17374(18) 0.0970(5) 0.58368(17) 0.0481(12) Uani 1 1 d . . . . .
C127 C 0.1220(2) 0.0147(6) 0.54838(18) 0.0545(13) Uani 1 1 d . . . . .
C128 C 0.0959(2) -0.0377(8) 0.5207(2) 0.071(2) Uani 1 1 d . . . . .
H128 H 0.103100 -0.052541 0.495239 0.086 Uiso 1 1 calc R U . . .
C129 C 0.0583(2) -0.0680(8) 0.5319(3) 0.077(2) Uani 1 1 d . . . . .
C130 C 0.0472(2) -0.0412(8) 0.5695(3) 0.074(2) Uani 1 1 d . . . . .
C131 C 0.0735(2) 0.0147(7) 0.5960(2) 0.0691(19) Uani 1 1 d . . . . .
H131 H 0.065810 0.034914 0.620882 0.083 Uiso 1 1 calc R U . . .
C132 C 0.1105(2) 0.0399(6) 0.5856(2) 0.0588(15) Uani 1 1 d . . . . .
C133 C 0.1414(2) 0.1336(5) 0.64562(17) 0.0526(14) Uani 1 1 d . . . . .
C134 C 0.1453(3) 0.0690(7) 0.6781(2) 0.075(2) Uani 1 1 d . . . . .
H134 H 0.150686 -0.004377 0.675499 0.090 Uiso 1 1 calc R U . . .
C135 C 0.1411(3) 0.1126(7) 0.7154(2) 0.078(2) Uani 1 1 d . . . . .
H135 H 0.143766 0.067391 0.737607 0.094 Uiso 1 1 calc R U . . .
C136 C 0.1334(2) 0.2173(6) 0.7205(2) 0.0596(15) Uani 1 1 d . . . . .
C137 C 0.1297(3) 0.2816(7) 0.6872(2) 0.078(2) Uani 1 1 d . . . . .
H137 H 0.124249 0.355076 0.689681 0.093 Uiso 1 1 calc R U . . .
C138 C 0.1340(3) 0.2383(7) 0.6498(2) 0.079(2) Uani 1 1 d . . . . .
H138 H 0.131675 0.283078 0.627472 0.095 Uiso 1 1 calc R U . . .
C139 C 0.2821(3) 0.0333(9) 0.4409(2) 0.085(3) Uani 1 1 d . . . . .
C143 C 0.0310(3) -0.1334(12) 0.5031(4) 0.110(4) Uani 1 1 d . . . . .
H14A H 0.043467 -0.143960 0.478844 0.165 Uiso 1 1 calc R U . . .
H14B H 0.005967 -0.095580 0.497284 0.165 Uiso 1 1 calc R U . . .
H14C H 0.025942 -0.202443 0.514770 0.165 Uiso 1 1 calc R U . . .
C144 C 0.0071(3) -0.0759(12) 0.5815(3) 0.104(4) Uani 1 1 d . . . . .
H14D H -0.013845 -0.042412 0.564191 0.156 Uiso 1 1 calc R U . . .
H14E H 0.004735 -0.054385 0.608572 0.156 Uiso 1 1 calc R U . . .
H14F H 0.004759 -0.153236 0.579318 0.156 Uiso 1 1 calc R U . . .
C145 C 0.1261(3) 0.2671(9) 0.7611(2) 0.078(2) Uani 1 1 d . . . . .
C146 C 0.1430(5) 0.1937(12) 0.7952(3) 0.116(4) Uani 1 1 d . . . . .
H14G H 0.131245 0.122926 0.791847 0.174 Uiso 1 1 calc R U . . .
H14H H 0.136752 0.223652 0.820219 0.174 Uiso 1 1 calc R U . . .
H14I H 0.171668 0.188252 0.795005 0.174 Uiso 1 1 calc R U . . .
C147 C 0.0824(3) 0.2789(16) 0.7625(4) 0.139(7) Uani 1 1 d . . . . .
H14J H 0.073704 0.346808 0.750740 0.209 Uiso 1 1 calc R U . . .
H14K H 0.076178 0.276976 0.789835 0.209 Uiso 1 1 calc R U . . .
H14L H 0.068691 0.220728 0.747989 0.209 Uiso 1 1 calc R U . . .
C148 C 0.1479(3) 0.3734(10) 0.7667(3) 0.097(3) Uani 1 1 d . . . . .
H14M H 0.176236 0.361804 0.765924 0.145 Uiso 1 1 calc R U . . .
H14N H 0.143014 0.403894 0.792041 0.145 Uiso 1 1 calc R U . . .
H14O H 0.138348 0.422251 0.745696 0.145 Uiso 1 1 calc R U . . .
C110_1 C 0.3940(4) 0.0003(14) 0.6073(4) 0.081(3) Uani 0.5 1 d D U P D 1
C111_1 C 0.4336(5) 0.0482(16) 0.6258(6) 0.090(4) Uani 0.5 1 d D U P D 1
H11A_1 H 0.448704 0.075273 0.604973 0.135 Uiso 0.5 1 calc R U P D 1
H11B_1 H 0.448906 -0.006920 0.640527 0.135 Uiso 0.5 1 calc R U P D 1
H11C_1 H 0.428189 0.106347 0.643437 0.135 Uiso 0.5 1 calc R U P D 1
C112_1 C 0.3787(5) -0.0833(16) 0.6357(5) 0.084(3) Uani 0.5 1 d D U P D 1
H11D_1 H 0.367853 -0.046785 0.657507 0.126 Uiso 0.5 1 calc R U P D 1
H11E_1 H 0.400487 -0.129143 0.645835 0.126 Uiso 0.5 1 calc R U P D 1
H11F_1 H 0.358027 -0.126382 0.621580 0.126 Uiso 0.5 1 calc R U P D 1
C113_1 C 0.4011(7) -0.053(2) 0.5677(5) 0.085(4) Uani 0.5 1 d D U P D 1
H11G_1 H 0.376065 -0.079457 0.554960 0.128 Uiso 0.5 1 calc R U P D 1
H11H_1 H 0.419503 -0.112507 0.572533 0.128 Uiso 0.5 1 calc R U P D 1
H11I_1 H 0.412327 -0.001076 0.550672 0.128 Uiso 0.5 1 calc R U P D 1
C110_2 C 0.3983(4) 0.0173(13) 0.6056(4) 0.072(3) Uani 0.5 1 d D U P D 2
C111_2 C 0.4408(4) 0.0628(15) 0.6054(6) 0.077(3) Uani 0.5 1 d D U P D 2
H11A_2 H 0.444358 0.090832 0.579359 0.116 Uiso 0.5 1 calc R U P D 2
H11B_2 H 0.460019 0.006283 0.611980 0.116 Uiso 0.5 1 calc R U P D 2
H11C_2 H 0.444668 0.119879 0.624776 0.116 Uiso 0.5 1 calc R U P D 2
C112_2 C 0.3905(6) -0.0703(17) 0.5738(5) 0.081(4) Uani 0.5 1 d D U P D 2
H11D_2 H 0.367837 -0.113378 0.579690 0.121 Uiso 0.5 1 calc R U P D 2
H11E_2 H 0.413778 -0.115676 0.573569 0.121 Uiso 0.5 1 calc R U P D 2
H11F_2 H 0.384827 -0.036948 0.548071 0.121 Uiso 0.5 1 calc R U P D 2
C113_2 C 0.3939(5) -0.0321(16) 0.6466(4) 0.077(3) Uani 0.5 1 d D U P D 2
H11G_2 H 0.399858 0.021797 0.666873 0.116 Uiso 0.5 1 calc R U P D 2
H11H_2 H 0.412326 -0.091591 0.651087 0.116 Uiso 0.5 1 calc R U P D 2
H11I_2 H 0.366904 -0.057609 0.647593 0.116 Uiso 0.5 1 calc R U P D 2
C104_3 C 0.1682(13) 0.371(4) 0.5609(19) 0.050(5) Uani 0.3 1 d D U P E 1
C105_3 C 0.1553(9) 0.459(4) 0.5811(13) 0.054(5) Uani 0.3 1 d D U P E 1
H105_3 H 0.172219 0.513465 0.592120 0.065 Uiso 0.3 1 calc R U P E 1
C106_3 C 0.1144(9) 0.458(3) 0.5831(11) 0.056(4) Uani 0.3 1 d D U P E 1
H106_3 H 0.103571 0.513963 0.597186 0.067 Uiso 0.3 1 calc R U P E 1
C107_3 C 0.0881(6) 0.381(2) 0.5663(12) 0.059(4) Uani 0.3 1 d D U P E 1
C108_3 C 0.1041(10) 0.299(2) 0.5452(11) 0.056(4) Uani 0.3 1 d D U P E 1
H108_3 H 0.087117 0.245687 0.533634 0.067 Uiso 0.3 1 calc R U P E 1
C109_3 C 0.1447(9) 0.294(3) 0.5407(13) 0.052(5) Uani 0.3 1 d D U P E 1
H109_3 H 0.155411 0.241568 0.524899 0.063 Uiso 0.3 1 calc R U P E 1
C116_3 C 0.0429(6) 0.3992(18) 0.5679(6) 0.072(4) Uani 0.3 1 d D U P E 1
C117_3 C 0.0216(8) 0.419(3) 0.5263(6) 0.085(5) Uani 0.3 1 d D U P E 1
H11A_3 H -0.006649 0.429512 0.528282 0.127 Uiso 0.3 1 calc R U P E 1
H11B_3 H 0.032610 0.481848 0.514744 0.127 Uiso 0.3 1 calc R U P E 1
H11C_3 H 0.025263 0.357026 0.509629 0.127 Uiso 0.3 1 calc R U P E 1
C118_3 C 0.0335(8) 0.494(2) 0.5951(9) 0.089(6) Uani 0.3 1 d D U P E 1
H11D_3 H 0.004886 0.501141 0.595042 0.134 Uiso 0.3 1 calc R U P E 1
H11E_3 H 0.045126 0.479688 0.621828 0.134 Uiso 0.3 1 calc R U P E 1
H11F_3 H 0.044573 0.559277 0.585454 0.134 Uiso 0.3 1 calc R U P E 1
C119_3 C 0.0274(8) 0.2933(19) 0.5846(9) 0.084(5) Uani 0.3 1 d D U P E 1
H11G_3 H -0.001008 0.298907 0.586468 0.126 Uiso 0.3 1 calc R U P E 1
H11H_3 H 0.032684 0.234510 0.567186 0.126 Uiso 0.3 1 calc R U P E 1
H11I_3 H 0.040875 0.280187 0.610702 0.126 Uiso 0.3 1 calc R U P E 1
C104_4 C 0.1711(5) 0.3805(16) 0.5627(7) 0.045(2) Uani 0.7 1 d D U P E 2
C105_4 C 0.1570(4) 0.4566(15) 0.5877(4) 0.048(3) Uani 0.7 1 d D U P E 2
H105_4 H 0.175521 0.498753 0.603283 0.058 Uiso 0.7 1 calc R U P E 2
C106_4 C 0.1169(4) 0.4728(12) 0.5908(4) 0.056(2) Uani 0.7 1 d D U P E 2
H106_4 H 0.108278 0.527938 0.606811 0.067 Uiso 0.7 1 calc R U P E 2
C107_4 C 0.0896(3) 0.4057(11) 0.5697(5) 0.063(2) Uani 0.7 1 d D U P E 2
C108_4 C 0.1024(4) 0.3269(10) 0.5447(5) 0.058(2) Uani 0.7 1 d D U P E 2
H108_4 H 0.083985 0.281181 0.530667 0.069 Uiso 0.7 1 calc R U P E 2
C109_4 C 0.1432(4) 0.3166(10) 0.5408(5) 0.050(3) Uani 0.7 1 d D U P E 2
H109_4 H 0.151928 0.265614 0.523168 0.060 Uiso 0.7 1 calc R U P E 2
C116_4 C 0.0451(3) 0.4156(10) 0.5757(4) 0.088(3) Uani 0.7 1 d D U P E 2
C117_4 C 0.0193(4) 0.3396(14) 0.5482(6) 0.121(5) Uani 0.7 1 d D U P E 2
H11A_4 H 0.027296 0.266073 0.553694 0.182 Uiso 0.7 1 calc R U P E 2
H11B_4 H -0.008481 0.348511 0.552664 0.182 Uiso 0.7 1 calc R U P E 2
H11C_4 H 0.022803 0.356528 0.520857 0.182 Uiso 0.7 1 calc R U P E 2
C118_4 C 0.0324(5) 0.5321(11) 0.5669(6) 0.116(4) Uani 0.7 1 d D U P E 2
H11D_4 H 0.004383 0.540352 0.570561 0.174 Uiso 0.7 1 calc R U P E 2
H11E_4 H 0.048007 0.579816 0.584823 0.174 Uiso 0.7 1 calc R U P E 2
H11F_4 H 0.036726 0.549693 0.539859 0.174 Uiso 0.7 1 calc R U P E 2
C119_4 C 0.0398(5) 0.3876(17) 0.6191(4) 0.123(4) Uani 0.7 1 d D U P E 2
H11G_4 H 0.047939 0.313994 0.624376 0.184 Uiso 0.7 1 calc R U P E 2
H11H_4 H 0.056124 0.435119 0.636527 0.184 Uiso 0.7 1 calc R U P E 2
H11I_4 H 0.012094 0.396107 0.623831 0.184 Uiso 0.7 1 calc R U P E 2
C140_5 C 0.3214(6) -0.023(2) 0.4658(7) 0.114(8) Uani 0.5 1 d D U P F 1
H14A_5 H 0.328778 0.018178 0.489648 0.171 Uiso 0.5 1 calc R U P F 1
H14B_5 H 0.343520 -0.023164 0.449435 0.171 Uiso 0.5 1 calc R U P F 1
H14C_5 H 0.315077 -0.095604 0.472732 0.171 Uiso 0.5 1 calc R U P F 1
C141_5 C 0.2729(9) -0.019(3) 0.4039(8) 0.149(11) Uani 0.5 1 d D U P F 1
H14D_5 H 0.246541 -0.049932 0.402934 0.224 Uiso 0.5 1 calc R U P F 1
H14E_5 H 0.292317 -0.074621 0.400729 0.224 Uiso 0.5 1 calc R U P F 1
H14F_5 H 0.273687 0.033246 0.382689 0.224 Uiso 0.5 1 calc R U P F 1
C142_5 C 0.2957(9) 0.1549(18) 0.4378(9) 0.125(9) Uani 0.5 1 d D U P F 1
H14G_5 H 0.275533 0.194522 0.421466 0.187 Uiso 0.5 1 calc R U P F 1
H14H_5 H 0.320689 0.158000 0.425963 0.187 Uiso 0.5 1 calc R U P F 1
H14I_5 H 0.299019 0.186320 0.464000 0.187 Uiso 0.5 1 calc R U P F 1
C140_6 C 0.3219(5) 0.055(2) 0.4591(5) 0.108(7) Uani 0.5 1 d D U P F 2
H14A_6 H 0.324657 0.131404 0.464577 0.163 Uiso 0.5 1 calc R U P F 2
H14B_6 H 0.341311 0.033719 0.441337 0.163 Uiso 0.5 1 calc R U P F 2
H14C_6 H 0.326461 0.015491 0.483680 0.163 Uiso 0.5 1 calc R U P F 2
C141_6 C 0.2816(6) -0.0853(13) 0.4191(5) 0.089(5) Uani 0.5 1 d D U P F 2
H14D_6 H 0.293252 -0.138269 0.437650 0.134 Uiso 0.5 1 calc R U P F 2
H14E_6 H 0.296991 -0.081783 0.396410 0.134 Uiso 0.5 1 calc R U P F 2
H14F_6 H 0.254419 -0.105288 0.410478 0.134 Uiso 0.5 1 calc R U P F 2
C142_6 C 0.2679(6) 0.1120(15) 0.4063(5) 0.103(7) Uani 0.5 1 d D U P F 2
H14G_6 H 0.252222 0.072914 0.385649 0.154 Uiso 0.5 1 calc R U P F 2
H14H_6 H 0.290967 0.143172 0.395641 0.154 Uiso 0.5 1 calc R U P F 2
H14I_6 H 0.251869 0.168516 0.416292 0.154 Uiso 0.5 1 calc R U P F 2

loop_
_atom_site_aniso_label
_atom_site_aniso_U_11
_atom_site_aniso_U_22
_atom_site_aniso_U_33
_atom_site_aniso_U_23
_atom_site_aniso_U_13
_atom_site_aniso_U_12
Ir1 0.03774(11) 0.04672(15) 0.04494(14) 0.00844(9) 0.00379(8) 0.00109(8)
N1 0.0424(19) 0.040(2) 0.047(2) 0.0029(18) 0.0047(17) 0.0016(17)
N2 0.0392(19) 0.039(2) 0.054(3) 0.0076(19) 0.0027(17) -0.0005(17)
N3 0.049(2) 0.052(3) 0.051(3) 0.014(2) 0.005(2) 0.012(2)
N4 0.049(2) 0.053(3) 0.050(3) 0.011(2) 0.0080(19) 0.003(2)
N5 0.050(2) 0.053(3) 0.057(3) 0.015(2) 0.005(2) -0.007(2)
N6 0.049(2) 0.048(3) 0.069(3) 0.010(2) 0.007(2) 0.000(2)
C1 0.046(2) 0.054(3) 0.053(3) 0.005(3) 0.005(2) 0.004(2)
C2 0.046(3) 0.051(4) 0.080(4) 0.006(3) 0.002(3) 0.014(2)
C3 0.062(3) 0.042(3) 0.099(5) 0.002(3) 0.007(3) 0.014(3)
C4 0.061(3) 0.041(3) 0.088(5) 0.006(3) 0.010(3) 0.006(3)
C5 0.052(3) 0.038(3) 0.078(4) -0.004(3) 0.009(3) 0.000(2)
C6 0.050(3) 0.041(3) 0.054(3) 0.012(2) 0.009(2) 0.008(2)
C7 0.039(2) 0.046(3) 0.047(3) 0.008(2) 0.0045(19) 0.004(2)
C8 0.044(2) 0.044(3) 0.043(3) 0.001(2) 0.003(2) 0.002(2)
C9 0.046(3) 0.035(4) 0.056(4) 0.000 0.009(3) 0.000
C10 0.041(3) 0.038(4) 0.051(4) 0.000 -0.002(3) 0.000
C11 0.040(2) 0.038(3) 0.048(3) 0.003(2) 0.0012(19) -0.0002(19)
C12 0.049(3) 0.038(3) 0.097(5) 0.006(3) 0.001(3) 0.000(2)
C17 0.041(2) 0.053(3) 0.053(3) 0.006(2) 0.004(2) 0.009(2)
C13 0.079(3) 0.068(3) 0.121(4) -0.012(3) 0.004(3) 0.002(3)
C14 0.089(6) 0.054(6) 0.110(9) -0.010(7) 0.016(8) -0.005(5)
C15 0.117(9) 0.075(8) 0.122(6) -0.010(7) -0.018(7) -0.012(8)
C16 0.084(5) 0.091(8) 0.145(9) -0.032(8) 0.009(7) -0.007(6)
C13A 0.079(3) 0.068(3) 0.121(4) -0.012(3) 0.004(3) 0.002(3)
C14A 0.094(7) 0.065(7) 0.097(9) -0.011(8) 0.010(7) 0.000(5)
C15A 0.075(7) 0.073(8) 0.132(7) -0.023(7) 0.015(6) -0.011(6)
C16A 0.099(7) 0.069(7) 0.136(7) -0.021(7) -0.022(6) -0.008(6)
C18 0.043(2) 0.059(4) 0.057(3) 0.010(3) 0.005(2) -0.003(2)
C19 0.047(2) 0.042(3) 0.064(4) -0.004(2) 0.008(2) -0.002(2)
C20 0.048(3) 0.069(4) 0.064(4) 0.006(3) 0.004(3) 0.005(3)
C21 0.053(3) 0.071(4) 0.053(3) 0.010(3) 0.002(3) 0.014(3)
C22 0.046(2) 0.053(3) 0.045(3) 0.006(2) 0.002(2) 0.001(2)
C23 0.045(2) 0.048(3) 0.044(3) 0.012(2) 0.003(2) -0.003(2)
C24 0.058(3) 0.051(4) 0.051(3) 0.012(3) 0.005(2) 0.001(2)
C25 0.063(3) 0.079(5) 0.059(4) 0.011(4) -0.007(3) 0.017(3)
C26 0.080(4) 0.072(5) 0.056(4) 0.019(3) -0.002(3) 0.003(4)
C27 0.080(4) 0.083(5) 0.049(4) 0.018(3) 0.001(3) -0.007(4)
C28 0.068(3) 0.067(4) 0.051(3) 0.010(3) 0.011(3) 0.000(3)
C29 0.056(3) 0.056(4) 0.051(3) 0.011(3) 0.007(2) -0.001(3)
C30 0.044(2) 0.057(3) 0.045(3) 0.006(2) 0.009(2) -0.001(2)
C31 0.053(3) 0.058(4) 0.112(6) -0.006(4) 0.013(4) -0.003(3)
C32 0.066(4) 0.055(4) 0.114(7) -0.019(4) 0.008(4) 0.006(3)
C33 0.054(3) 0.068(4) 0.048(3) 0.005(3) 0.008(2) 0.011(3)
C34 0.047(3) 0.057(4) 0.072(4) -0.003(3) 0.009(3) -0.006(2)
C35 0.051(3) 0.053(4) 0.073(4) 0.001(3) 0.017(3) 0.000(3)
C36 0.051(3) 0.076(5) 0.072(4) 0.001(4) 0.015(3) 0.001(3)
C37 0.091(6) 0.218(18) 0.078(6) -0.030(8) 0.031(5) -0.012(8)
C38 0.095(6) 0.129(10) 0.114(8) 0.023(7) 0.051(6) 0.043(7)
C39 0.140(10) 0.085(8) 0.169(13) -0.012(7) 0.093(10) -0.028(7)
C40 0.104(6) 0.130(9) 0.058(5) 0.034(5) 0.002(4) 0.038(6)
C41 0.100(6) 0.111(8) 0.055(4) 0.025(5) 0.006(4) -0.009(5)
C42 0.061(3) 0.103(5) 0.078(4) -0.009(4) 0.015(3) 0.020(4)
C43 0.052(3) 0.159(8) 0.077(5) -0.020(5) 0.012(3) 0.017(4)
C44 0.082(5) 0.173(10) 0.065(4) -0.020(5) 0.019(4) 0.033(6)
C45 0.096(6) 0.108(6) 0.193(12) 0.018(7) 0.029(7) 0.043(5)
C46 0.045(2) 0.072(4) 0.047(3) 0.011(3) 0.006(2) 0.005(3)
C47 0.059(3) 0.066(4) 0.051(3) 0.006(3) 0.003(3) 0.004(3)
C48 0.076(4) 0.104(7) 0.046(3) -0.003(4) 0.004(3) 0.010(4)
C49 0.113(6) 0.111(8) 0.047(4) 0.010(4) 0.016(4) -0.015(6)
C50 0.093(5) 0.087(6) 0.060(4) 0.017(4) 0.016(4) -0.006(4)
C51 0.050(3) 0.069(4) 0.055(3) 0.013(3) 0.006(2) -0.001(3)
C52 0.039(2) 0.044(3) 0.055(3) 0.010(2) 0.003(2) -0.006(2)
C53 0.050(3) 0.057(4) 0.074(4) 0.017(3) 0.014(3) 0.001(3)
C54 0.076(4) 0.061(5) 0.089(5) 0.025(4) 0.028(4) 0.002(3)
C55 0.081(4) 0.060(5) 0.115(7) 0.033(5) 0.039(5) 0.002(4)
C56 0.052(3) 0.065(5) 0.123(8) 0.021(5) 0.029(4) 0.004(3)
C57 0.052(3) 0.056(4) 0.098(6) 0.008(4) 0.012(3) -0.007(3)
C58 0.048(3) 0.043(3) 0.078(4) 0.012(3) 0.011(3) -0.001(2)
C59 0.050(3) 0.053(4) 0.070(4) 0.000(3) -0.001(3) -0.007(2)
C60 0.061(3) 0.046(4) 0.083(5) -0.001(3) 0.008(3) -0.006(3)
C61 0.076(4) 0.068(5) 0.071(5) -0.010(4) 0.004(3) -0.005(4)
C62 0.073(4) 0.072(5) 0.069(4) -0.003(4) 0.002(3) -0.011(4)
C63 0.078(4) 0.071(5) 0.070(5) 0.008(4) -0.008(4) -0.002(4)
C64 0.059(3) 0.068(5) 0.067(4) 0.001(3) -0.004(3) 0.002(3)
C65 0.100(4) 0.100(4) 0.075(3) -0.014(3) 0.012(3) 0.006(3)
C66 0.098(8) 0.093(8) 0.078(7) -0.009(6) 0.025(8) -0.002(7)
C67 0.117(9) 0.104(9) 0.072(6) -0.010(6) 0.006(7) -0.003(9)
C68 0.099(5) 0.108(10) 0.095(9) -0.020(8) 0.005(6) -0.004(6)
C65A 0.100(4) 0.100(4) 0.075(3) -0.014(3) 0.012(3) 0.006(3)
C66A 0.111(10) 0.098(7) 0.091(8) -0.013(6) 0.012(8) -0.009(7)
C67A 0.104(5) 0.118(9) 0.097(9) -0.033(8) -0.001(6) 0.006(7)
C68A 0.114(8) 0.102(8) 0.068(7) -0.011(7) 0.014(6) 0.016(8)
C69 0.165(12) 0.089(8) 0.147(11) 0.038(8) 0.062(10) -0.033(8)
C70 0.074(4) 0.057(5) 0.169(11) 0.004(6) 0.031(6) -0.011(4)
C71 0.112(7) 0.097(8) 0.066(5) -0.004(5) 0.000(5) -0.011(6)
C72 0.155(12) 0.135(12) 0.082(7) -0.019(7) -0.022(8) 0.005(9)
C73 0.151(10) 0.112(10) 0.080(6) -0.018(6) 0.030(7) -0.004(8)
C74 0.202(16) 0.120(11) 0.086(8) 0.015(7) 0.023(9) -0.032(11)
Ir2 0.05874(14) 0.04004(14) 0.03339(12) 0.00104(8) 0.00372(9) -0.00140(9)
N7 0.078(3) 0.026(2) 0.034(2) 0.0034(16) 0.002(2) -0.0033(19)
N8 0.066(3) 0.030(2) 0.036(2) -0.0010(17) -0.0003(19) 0.0000(19)
N9 0.053(2) 0.044(3) 0.049(2) 0.004(2) 0.0049(19) -0.0058(19)
N10 0.050(2) 0.051(3) 0.040(2) 0.0078(19) 0.0042(18) 0.0035(19)
N11 0.061(2) 0.048(3) 0.041(2) -0.0038(19) 0.009(2) -0.006(2)
N12 0.069(3) 0.054(3) 0.043(2) -0.011(2) 0.013(2) -0.011(2)
C81 0.064(3) 0.030(3) 0.038(2) -0.004(2) 0.002(2) -0.002(2)
C82 0.067(3) 0.033(3) 0.044(3) 0.000(2) 0.003(2) -0.003(2)
C83 0.083(5) 0.038(4) 0.039(4) 0.000 0.008(4) 0.000
C84 0.056(4) 0.040(4) 0.034(3) 0.000 0.002(3) 0.000
C85 0.061(3) 0.030(3) 0.042(3) 0.005(2) 0.000(2) -0.002(2)
C86 0.100(5) 0.033(3) 0.044(3) 0.006(2) -0.004(3) 0.000(3)
C75 0.037(5) 0.043(4) 0.041(4) -0.002(3) 0.005(5) -0.008(5)
C76 0.049(5) 0.055(5) 0.043(4) -0.007(3) 0.008(5) 0.000(5)
C77 0.056(5) 0.055(5) 0.050(4) -0.009(4) 0.008(5) 0.008(5)
C78 0.056(5) 0.051(4) 0.054(4) -0.006(3) 0.006(4) 0.005(4)
C79 0.055(6) 0.045(4) 0.044(4) -0.001(3) 0.007(5) 0.000(5)
C80 0.049(6) 0.043(4) 0.041(4) -0.003(4) 0.004(5) -0.003(5)
C87 0.083(6) 0.052(5) 0.069(5) 0.003(4) 0.005(5) 0.010(5)
C88 0.140(10) 0.086(10) 0.088(9) 0.023(7) 0.035(9) 0.025(10)
C89 0.110(12) 0.059(8) 0.084(10) -0.003(8) 0.005(8) 0.027(9)
C90 0.100(7) 0.086(10) 0.116(12) 0.015(9) -0.034(8) 0.010(7)
C75A 0.053(6) 0.039(4) 0.044(4) -0.004(3) 0.007(5) -0.003(5)
C76A 0.063(5) 0.050(4) 0.039(4) -0.005(3) 0.006(5) 0.003(5)
C77A 0.069(5) 0.048(4) 0.048(3) -0.009(3) 0.005(5) 0.006(5)
C78A 0.073(5) 0.043(3) 0.051(4) -0.001(3) 0.002(4) 0.003(4)
C79A 0.059(5) 0.042(4) 0.041(4) -0.006(3) -0.005(5) -0.003(4)
C80A 0.052(5) 0.037(4) 0.044(4) -0.009(3) 0.002(5) -0.002(5)
C87A 0.087(5) 0.047(4) 0.063(5) 0.001(3) 0.001(4) 0.013(4)
C88A 0.124(8) 0.041(6) 0.072(7) 0.009(5) 0.026(6) 0.013(6)
C89A 0.114(10) 0.051(6) 0.069(8) 0.005(6) 0.017(7) 0.019(7)
C90A 0.121(8) 0.053(7) 0.105(9) -0.001(6) -0.039(7) 0.025(7)
C91 0.056(3) 0.055(3) 0.036(2) -0.001(2) 0.006(2) 0.005(2)
C92 0.076(4) 0.051(4) 0.052(3) 0.006(3) 0.000(3) 0.011(3)
C93 0.076(4) 0.081(5) 0.053(4) -0.008(3) -0.002(3) 0.029(4)
C94 0.060(3) 0.098(7) 0.066(4) 0.013(4) 0.008(3) 0.014(4)
C95 0.058(3) 0.066(5) 0.077(5) 0.014(4) 0.010(3) -0.003(3)
C96 0.051(3) 0.064(4) 0.040(3) 0.005(2) -0.001(2) 0.003(3)
C97 0.056(3) 0.037(3) 0.036(2) 0.000(2) 0.002(2) -0.004(2)
C98 0.061(3) 0.054(4) 0.041(3) 0.006(2) 0.004(2) -0.001(3)
C99 0.066(3) 0.058(4) 0.059(4) 0.005(3) 0.010(3) -0.007(3)
C100 0.078(4) 0.052(4) 0.057(4) 0.010(3) 0.014(3) -0.011(3)
C101 0.084(4) 0.039(3) 0.044(3) 0.001(2) 0.011(3) 0.000(3)
C102 0.073(3) 0.047(3) 0.042(3) 0.004(2) 0.006(3) 0.006(3)
C103 0.059(3) 0.050(3) 0.039(3) 0.003(2) 0.007(2) -0.002(2)
C114 0.090(5) 0.078(6) 0.119(8) 0.036(6) 0.031(5) -0.011(5)
C115 0.104(5) 0.048(4) 0.055(4) 0.008(3) 0.020(4) 0.003(4)
C120 0.072(3) 0.042(3) 0.032(2) 0.000(2) 0.004(2) 0.000(2)
C121 0.074(3) 0.059(4) 0.035(3) 0.001(2) 0.005(2) 0.001(3)
C122 0.078(4) 0.071(5) 0.038(3) 0.002(3) 0.015(3) -0.008(3)
C123 0.089(4) 0.072(5) 0.032(3) -0.010(3) 0.010(3) -0.012(4)
C124 0.069(3) 0.067(4) 0.038(3) -0.002(3) 0.003(3) -0.005(3)
C125 0.066(3) 0.039(3) 0.038(3) 0.004(2) 0.011(2) 0.001(2)
C126 0.062(3) 0.041(3) 0.041(3) 0.002(2) 0.007(2) -0.008(2)
C127 0.067(3) 0.051(4) 0.046(3) -0.004(2) 0.009(3) -0.008(3)
C128 0.074(4) 0.083(5) 0.057(4) -0.023(4) 0.006(3) -0.016(4)
C129 0.071(4) 0.086(6) 0.074(5) -0.020(4) 0.005(4) -0.019(4)
C130 0.072(4) 0.069(5) 0.083(5) -0.015(4) 0.016(4) -0.018(4)
C131 0.069(4) 0.080(5) 0.060(4) -0.014(3) 0.014(3) -0.009(3)
C132 0.070(3) 0.058(4) 0.050(3) -0.007(3) 0.013(3) -0.011(3)
C133 0.069(3) 0.055(4) 0.035(3) -0.006(2) 0.011(2) -0.013(3)
C134 0.122(6) 0.053(4) 0.053(4) 0.005(3) 0.025(4) 0.008(4)
C135 0.126(7) 0.069(5) 0.043(3) 0.001(3) 0.020(4) -0.004(5)
C136 0.064(3) 0.066(4) 0.051(3) -0.008(3) 0.017(3) -0.007(3)
C137 0.130(7) 0.050(4) 0.055(4) -0.013(3) 0.020(4) -0.004(4)
C138 0.140(7) 0.050(4) 0.047(4) 0.000(3) 0.010(4) 0.003(4)
C139 0.104(6) 0.109(7) 0.046(4) -0.005(4) 0.033(4) -0.025(5)
C143 0.082(5) 0.148(12) 0.101(7) -0.056(8) 0.016(5) -0.039(6)
C144 0.088(5) 0.145(11) 0.083(6) -0.020(6) 0.027(5) -0.039(6)
C145 0.079(4) 0.097(7) 0.062(4) -0.024(4) 0.022(3) -0.011(4)
C146 0.169(11) 0.136(11) 0.045(4) -0.008(5) 0.023(6) 0.008(9)
C147 0.084(6) 0.236(19) 0.105(8) -0.078(11) 0.040(6) -0.031(8)
C148 0.081(5) 0.124(9) 0.087(6) -0.053(6) 0.015(4) -0.012(5)
C110_1 0.079(4) 0.082(5) 0.081(5) 0.006(3) 0.009(3) 0.017(4)
C111_1 0.081(5) 0.090(7) 0.096(7) 0.008(6) -0.002(5) 0.021(5)
C112_1 0.084(6) 0.087(7) 0.080(6) 0.018(5) 0.004(5) 0.025(5)
C113_1 0.086(7) 0.084(7) 0.088(5) 0.002(5) 0.019(5) 0.016(6)
C110_2 0.071(4) 0.073(5) 0.074(4) 0.005(3) 0.007(4) 0.016(4)
C111_2 0.067(5) 0.079(6) 0.087(6) 0.005(5) 0.008(5) 0.020(4)
C112_2 0.081(6) 0.077(7) 0.086(5) -0.005(5) 0.016(5) 0.016(5)
C113_2 0.076(6) 0.077(7) 0.077(4) 0.013(4) 0.000(5) 0.016(5)
C104_3 0.052(6) 0.053(8) 0.047(8) 0.007(6) 0.011(6) -0.002(5)
C105_3 0.056(6) 0.055(7) 0.051(8) 0.005(5) 0.009(6) 0.001(5)
C106_3 0.058(5) 0.058(7) 0.053(7) 0.002(5) 0.010(5) 0.002(5)
C107_3 0.058(5) 0.063(6) 0.056(6) 0.003(5) 0.005(4) -0.001(4)
C108_3 0.056(6) 0.058(7) 0.053(7) 0.003(5) 0.004(5) -0.004(5)
C109_3 0.055(6) 0.057(7) 0.045(7) 0.007(6) 0.002(5) -0.002(5)
C116_3 0.058(5) 0.081(7) 0.076(7) 0.001(5) 0.008(5) 0.002(5)
C117_3 0.061(8) 0.097(13) 0.093(8) 0.007(8) -0.006(8) 0.014(10)
C118_3 0.061(9) 0.101(10) 0.108(11) -0.018(9) 0.019(10) 0.003(9)
C119_3 0.063(9) 0.096(9) 0.093(11) 0.005(8) 0.015(9) -0.012(8)
C104_4 0.052(4) 0.043(5) 0.038(4) 0.004(3) -0.002(3) 0.007(3)
C105_4 0.056(3) 0.043(4) 0.044(5) -0.002(4) -0.001(3) 0.000(3)
C106_4 0.061(3) 0.049(4) 0.057(5) -0.007(3) 0.006(4) 0.004(3)
C107_4 0.061(3) 0.063(5) 0.066(4) -0.005(4) 0.004(3) -0.005(3)
C108_4 0.060(3) 0.056(5) 0.055(4) -0.002(4) -0.002(3) -0.009(4)
C109_4 0.065(4) 0.045(5) 0.041(4) -0.005(4) 0.001(3) 0.000(4)
C116_4 0.061(4) 0.097(5) 0.105(5) -0.008(5) 0.010(4) 0.001(4)
C117_4 0.061(5) 0.137(9) 0.162(10) -0.027(9) -0.006(7) -0.010(7)
C118_4 0.080(7) 0.114(6) 0.153(11) -0.008(7) 0.006(8) 0.031(6)
C119_4 0.091(7) 0.159(11) 0.125(7) 0.003(7) 0.046(6) -0.004(8)
C140_5 0.098(11) 0.127(16) 0.126(14) -0.003(13) 0.057(11) -0.002(12)
C141_5 0.146(17) 0.18(2) 0.129(17) -0.027(15) 0.063(14) -0.026(16)
C142_5 0.136(15) 0.121(16) 0.124(15) 0.030(13) 0.041(13) -0.024(13)
C140_6 0.095(11) 0.138(17) 0.100(12) -0.008(12) 0.053(10) -0.001(12)
C141_6 0.115(12) 0.080(11) 0.079(10) 0.003(8) 0.044(9) 0.006(9)
C142_6 0.130(13) 0.114(14) 0.072(10) 0.037(9) 0.046(10) -0.006(11)

loop_
_atom_type_symbol
_atom_type_description
_atom_type_scat_dispersion_real
_atom_type_scat_dispersion_imag
_atom_type_scat_source
C C 0.0181 0.0091 'International Tables Vol C Tables 4.2.6.8 and 6.1.1.4'
H H 0.0000 0.0000 'International Tables Vol C Tables 4.2.6.8 and 6.1.1.4'
Cl Cl 0.3639 0.7018 'International Tables Vol C Tables 4.2.6.8 and 6.1.1.4'
Ir Ir -4.7710 6.5667 'International Tables Vol C Tables 4.2.6.8 and 6.1.1.4'
N N 0.0311 0.0180 'International Tables Vol C Tables 4.2.6.8 and 6.1.1.4'

loop_
_geom_angle_atom_site_label_1
_geom_angle_atom_site_label_2
_geom_angle_atom_site_label_3
_geom_angle
_geom_angle_site_symmetry_1
_geom_angle_site_symmetry_3
_geom_angle_publ_flag
C23 Ir1 C7 98.0(2) . . ?
C23 Ir1 C52 104.9(2) . . ?
C7 Ir1 C52 102.5(2) . . ?
C23 Ir1 C1 87.6(2) . . ?
C7 Ir1 C1 77.8(2) . . ?
C52 Ir1 C1 167.2(2) . . ?
C23 Ir1 C17 77.9(2) . . ?
C7 Ir1 C17 169.0(2) . . ?
C52 Ir1 C17 88.5(2) . . ?
C1 Ir1 C17 91.8(2) . . ?
C23 Ir1 C46 169.8(2) . . ?
C7 Ir1 C46 90.7(2) . . ?
C52 Ir1 C46 78.2(3) . . ?
C1 Ir1 C46 89.0(3) . . ?
C17 Ir1 C46 92.6(2) . . ?
C7 N1 C8 110.2(5) . . ?
C7 N1 C6 116.4(4) . . ?
C8 N1 C6 133.3(5) . . ?
C7 N2 C11 109.9(5) . . ?
C7 N2 C12 125.5(5) . . ?
C11 N2 C12 124.6(5) . . ?
C23 N3 C24 110.7(5) . . ?
C23 N3 C22 116.8(5) . . ?
C24 N3 C22 132.4(5) . . ?
C23 N4 C29 110.9(5) . . ?
C23 N4 C30 128.0(5) . . ?
C29 N4 C30 121.1(5) . . ?
C52 N5 C53 110.1(6) . . ?
C52 N5 C51 116.0(5) . . ?
C53 N5 C51 133.8(6) . . ?
C52 N6 C58 109.9(6) . . ?
C52 N6 C59 128.0(5) . . ?
C58 N6 C59 122.0(6) . . ?
C2 C1 C6 116.2(6) . . ?
C2 C1 Ir1 127.9(5) . . ?
C6 C1 Ir1 115.2(5) . . ?
C1 C2 C3 122.6(6) . . ?
C1 C2 H2 118.7 . . ?
C3 C2 H2 118.7 . . ?
C4 C3 C2 120.2(6) . . ?
C4 C3 H3 119.9 . . ?
C2 C3 H3 119.9 . . ?
C3 C4 C5 118.0(7) . . ?
C3 C4 C13A 120.9(6) . . ?
C5 C4 C13A 121.1(6) . . ?
C3 C4 C13 120.9(6) . . ?
C5 C4 C13 121.1(6) . . ?
C6 C5 C4 119.8(6) . . ?
C6 C5 H5 120.1 . . ?
C4 C5 H5 120.1 . . ?
C5 C6 C1 123.2(6) . . ?
C5 C6 N1 123.1(5) . . ?
C1 C6 N1 113.6(6) . . ?
N2 C7 N1 107.5(4) . . ?
N2 C7 Ir1 136.0(4) . . ?
N1 C7 Ir1 116.5(4) . . ?
C11 C8 N1 104.8(5) . . ?
C11 C8 C9 121.8(5) . . ?
N1 C8 C9 133.3(6) . . ?
C8 C9 C8 114.8(7) 2_656 . ?
C8 C9 H9 122.6 2_656 . ?
C8 C9 H9 122.6 . . ?
C11 C10 C11 112.0(7) 2_656 . ?
C11 C10 H10 124.0 2_656 . ?
C11 C10 H10 124.0 . . ?
N2 C11 C8 107.6(4) . . ?
N2 C11 C10 127.9(5) . . ?
C8 C11 C10 124.5(5) . . ?
N2 C12 H12A 109.5 . . ?
N2 C12 H12B 109.5 . . ?
H12A C12 H12B 109.5 . . ?
N2 C12 H12C 109.5 . . ?
H12A C12 H12C 109.5 . . ?
H12B C12 H12C 109.5 . . ?
C18 C17 C22 117.0(5) . . ?
C18 C17 Ir1 128.0(5) . . ?
C22 C17 Ir1 114.8(4) . . ?
C16 C13 C14 111.1(11) . . ?
C16 C13 C4 119.8(11) . . ?
C14 C13 C4 108.2(11) . . ?
C16 C13 C15 106.4(10) . . ?
C14 C13 C15 106.3(10) . . ?
C4 C13 C15 103.9(10) . . ?
C13 C14 H14P 109.5 . . ?
C13 C14 H14Q 109.5 . . ?
H14P C14 H14Q 109.5 . . ?
C13 C14 H14R 109.5 . . ?
H14P C14 H14R 109.5 . . ?
H14Q C14 H14R 109.5 . . ?
C13 C15 H15A 109.5 . . ?
C13 C15 H15B 109.5 . . ?
H15A C15 H15B 109.5 . . ?
C13 C15 H15C 109.5 . . ?
H15A C15 H15C 109.5 . . ?
H15B C15 H15C 109.5 . . ?
C13 C16 H16A 109.5 . . ?
C13 C16 H16B 109.5 . . ?
H16A C16 H16B 109.5 . . ?
C13 C16 H16C 109.5 . . ?
H16A C16 H16C 109.5 . . ?
H16B C16 H16C 109.5 . . ?
C16A C13A C14A 112.9(11) . . ?
C16A C13A C4 111.4(10) . . ?
C14A C13A C4 115.5(12) . . ?
C16A C13A C15A 108.1(10) . . ?
C14A C13A C15A 105.9(11) . . ?
C4 C13A C15A 102.1(9) . . ?
C13A C14A H14S 109.5 . . ?
C13A C14A H14T 109.5 . . ?
H14S C14A H14T 109.5 . . ?
C13A C14A H14U 109.5 . . ?
H14S C14A H14U 109.5 . . ?
H14T C14A H14U 109.5 . . ?
C13A C15A H15D 109.5 . . ?
C13A C15A H15E 109.5 . . ?
H15D C15A H15E 109.5 . . ?
C13A C15A H15F 109.5 . . ?
H15D C15A H15F 109.5 . . ?
H15E C15A H15F 109.5 . . ?
C13A C16A H16D 109.5 . . ?
C13A C16A H16E 109.5 . . ?
H16D C16A H16E 109.5 . . ?
C13A C16A H16F 109.5 . . ?
H16D C16A H16F 109.5 . . ?
H16E C16A H16F 109.5 . . ?
C17 C18 C19 122.9(6) . . ?
C17 C18 H18 118.5 . . ?
C19 C18 H18 118.5 . . ?
C20 C19 C18 117.8(6) . . ?
C20 C19 C36 122.0(6) . . ?
C18 C19 C36 120.1(6) . . ?
C19 C20 C21 121.6(6) . . ?
C19 C20 H20 119.2 . . ?
C21 C20 H20 119.2 . . ?
C22 C21 C20 118.2(6) . . ?
C22 C21 H21 120.9 . . ?
C20 C21 H21 120.9 . . ?
C21 C22 C17 122.5(6) . . ?
C21 C22 N3 124.1(5) . . ?
C17 C22 N3 113.4(5) . . ?
N4 C23 N3 105.9(5) . . ?
N4 C23 Ir1 136.9(4) . . ?
N3 C23 Ir1 116.1(4) . . ?
C25 C24 C29 119.0(6) . . ?
C25 C24 N3 135.3(6) . . ?
C29 C24 N3 105.5(5) . . ?
C26 C25 C24 120.5(7) . . ?
C26 C25 H25 119.7 . . ?
C24 C25 H25 119.7 . . ?
C25 C26 C27 120.3(7) . . ?
C25 C26 C40 120.6(8) . . ?
C27 C26 C40 119.0(7) . . ?
C28 C27 C26 120.0(7) . . ?
C28 C27 C41 118.7(8) . . ?
C26 C27 C41 121.3(7) . . ?
C27 C28 C29 117.5(7) . . ?
C27 C28 H28 121.2 . . ?
C29 C28 H28 121.2 . . ?
C24 C29 C28 122.5(6) . . ?
C24 C29 N4 106.9(5) . . ?
C28 C29 N4 130.5(6) . . ?
C31 C30 C35 119.4(6) . . ?
C31 C30 N4 119.6(6) . . ?
C35 C30 N4 120.7(6) . . ?
C30 C31 C32 120.8(7) . . ?
C30 C31 H31 119.6 . . ?
C32 C31 H31 119.6 . . ?
C33 C32 C31 121.5(8) . . ?
C33 C32 H32 119.2 . . ?
C31 C32 H32 119.2 . . ?
C34 C33 C32 117.0(6) . . ?
C34 C33 C42 121.6(7) . . ?
C32 C33 C42 121.2(8) . . ?
C33 C34 C35 123.1(6) . . ?
C33 C34 H34 118.5 . . ?
C35 C34 H34 118.5 . . ?
C30 C35 C34 118.2(6) . . ?
C30 C35 H35 120.9 . . ?
C34 C35 H35 120.9 . . ?
C39 C36 C37 109.2(11) . . ?
C39 C36 C38 110.6(9) . . ?
C37 C36 C38 105.9(10) . . ?
C39 C36 C19 109.2(8) . . ?
C37 C36 C19 110.4(6) . . ?
C38 C36 C19 111.5(7) . . ?
C36 C37 H37A 109.5 . . ?
C36 C37 H37B 109.5 . . ?
H37A C37 H37B 109.5 . . ?
C36 C37 H37C 109.5 . . ?
H37A C37 H37C 109.5 . . ?
H37B C37 H37C 109.5 . . ?
C36 C38 H38A 109.5 . . ?
C36 C38 H38B 109.5 . . ?
H38A C38 H38B 109.5 . . ?
C36 C38 H38C 109.5 . . ?
H38A C38 H38C 109.5 . . ?
H38B C38 H38C 109.5 . . ?
C36 C39 H39A 109.5 . . ?
C36 C39 H39B 109.5 . . ?
H39A C39 H39B 109.5 . . ?
C36 C39 H39C 109.5 . . ?
H39A C39 H39C 109.5 . . ?
H39B C39 H39C 109.5 . . ?
C26 C40 H40A 109.5 . . ?
C26 C40 H40B 109.5 . . ?
H40A C40 H40B 109.5 . . ?
C26 C40 H40C 109.5 . . ?
H40A C40 H40C 109.5 . . ?
H40B C40 H40C 109.5 . . ?
C27 C41 H41A 109.5 . . ?
C27 C41 H41B 109.5 . . ?
H41A C41 H41B 109.5 . . ?
C27 C41 H41C 109.5 . . ?
H41A C41 H41C 109.5 . . ?
H41B C41 H41C 109.5 . . ?
C45 C42 C44 113.0(12) . . ?
C45 C42 C33 111.0(9) . . ?
C44 C42 C33 107.1(7) . . ?
C45 C42 C43 107.1(10) . . ?
C44 C42 C43 107.4(9) . . ?
C33 C42 C43 111.3(7) . . ?
C42 C43 H43A 109.5 . . ?
C42 C43 H43B 109.5 . . ?
H43A C43 H43B 109.5 . . ?
C42 C43 H43C 109.5 . . ?
H43A C43 H43C 109.5 . . ?
H43B C43 H43C 109.5 . . ?
C42 C44 H44A 109.5 . . ?
C42 C44 H44B 109.5 . . ?
H44A C44 H44B 109.5 . . ?
C42 C44 H44C 109.5 . . ?
H44A C44 H44C 109.5 . . ?
H44B C44 H44C 109.5 . . ?
C42 C45 H45A 109.5 . . ?
C42 C45 H45B 109.5 . . ?
H45A C45 H45B 109.5 . . ?
C42 C45 H45C 109.5 . . ?
H45A C45 H45C 109.5 . . ?
H45B C45 H45C 109.5 . . ?
C47 C46 C51 117.8(6) . . ?
C47 C46 Ir1 128.2(5) . . ?
C51 C46 Ir1 113.9(5) . . ?
C46 C47 C48 122.0(8) . . ?
C46 C47 H47 119.0 . . ?
C48 C47 H47 119.0 . . ?
C49 C48 C47 118.1(8) . . ?
C49 C48 C65A 123.2(7) . . ?
C47 C48 C65A 118.7(9) . . ?
C49 C48 C65 123.2(7) . . ?
C47 C48 C65 118.7(9) . . ?
C48 C49 C50 121.8(7) . . ?
C48 C49 H49 119.1 . . ?
C50 C49 H49 119.1 . . ?
C49 C50 C51 120.1(9) . . ?
C49 C50 H50 119.9 . . ?
C51 C50 H50 119.9 . . ?
C50 C51 C46 120.2(8) . . ?
C50 C51 N5 124.3(7) . . ?
C46 C51 N5 115.5(6) . . ?
N6 C52 N5 105.7(5) . . ?
N6 C52 Ir1 137.9(4) . . ?
N5 C52 Ir1 116.2(5) . . ?
C58 C53 C54 119.4(8) . . ?
C58 C53 N5 106.6(6) . . ?
C54 C53 N5 134.0(8) . . ?
C55 C54 C53 119.2(9) . . ?
C55 C54 H54 120.4 . . ?
C53 C54 H54 120.4 . . ?
C54 C55 C56 122.0(7) . . ?
C54 C55 C69 118.7(11) . . ?
C56 C55 C69 119.3(11) . . ?
C55 C56 C57 118.9(8) . . ?
C55 C56 C70 123.2(9) . . ?
C57 C56 C70 117.9(10) . . ?
C56 C57 C58 118.5(9) . . ?
C56 C57 H57 120.8 . . ?
C58 C57 H57 120.8 . . ?
C53 C58 N6 107.6(6) . . ?
C53 C58 C57 122.0(7) . . ?
N6 C58 C57 130.4(7) . . ?
C60 C59 C64 118.2(7) . . ?
C60 C59 N6 121.0(7) . . ?
C64 C59 N6 120.7(7) . . ?
C61 C60 C59 121.8(8) . . ?
C61 C60 H60 119.1 . . ?
C59 C60 H60 119.1 . . ?
C60 C61 C62 121.8(8) . . ?
C60 C61 H61 119.1 . . ?
C62 C61 H61 119.1 . . ?
C63 C62 C61 116.2(8) . . ?
C63 C62 C71 120.9(9) . . ?
C61 C62 C71 122.9(9) . . ?
C64 C63 C62 122.4(8) . . ?
C64 C63 H63 118.8 . . ?
C62 C63 H63 118.8 . . ?
C63 C64 C59 119.6(8) . . ?
C63 C64 H64 120.2 . . ?
C59 C64 H64 120.2 . . ?
C48 C65 C67 119.6(12) . . ?
C48 C65 C68 107.5(11) . . ?
C67 C65 C68 109.9(11) . . ?
C48 C65 C66 106.2(11) . . ?
C67 C65 C66 106.9(11) . . ?
C68 C65 C66 105.9(11) . . ?
C65 C66 H66A 109.5 . . ?
C65 C66 H66B 109.5 . . ?
H66A C66 H66B 109.5 . . ?
C65 C66 H66C 109.5 . . ?
H66A C66 H66C 109.5 . . ?
H66B C66 H66C 109.5 . . ?
C65 C67 H67A 109.5 . . ?
C65 C67 H67B 109.5 . . ?
H67A C67 H67B 109.5 . . ?
C65 C67 H67C 109.5 . . ?
H67A C67 H67C 109.5 . . ?
H67B C67 H67C 109.5 . . ?
C65 C68 H68A 109.5 . . ?
C65 C68 H68B 109.5 . . ?
H68A C68 H68B 109.5 . . ?
C65 C68 H68C 109.5 . . ?
H68A C68 H68C 109.5 . . ?
H68B C68 H68C 109.5 . . ?
C48 C65A C66A 116.9(13) . . ?
C48 C65A C67A 108.5(11) . . ?
C66A C65A C67A 112.1(12) . . ?
C48 C65A C68A 105.0(11) . . ?
C66A C65A C68A 107.0(11) . . ?
C67A C65A C68A 106.7(10) . . ?
C65A C66A H66D 109.5 . . ?
C65A C66A H66E 109.5 . . ?
H66D C66A H66E 109.5 . . ?
C65A C66A H66F 109.5 . . ?
H66D C66A H66F 109.5 . . ?
H66E C66A H66F 109.5 . . ?
C65A C67A H67D 109.5 . . ?
C65A C67A H67E 109.5 . . ?
H67D C67A H67E 109.5 . . ?
C65A C67A H67F 109.5 . . ?
H67D C67A H67F 109.5 . . ?
H67E C67A H67F 109.5 . . ?
C65A C68A H68D 109.5 . . ?
C65A C68A H68E 109.5 . . ?
H68D C68A H68E 109.5 . . ?
C65A C68A H68F 109.5 . . ?
H68D C68A H68F 109.5 . . ?
H68E C68A H68F 109.5 . . ?
C55 C69 H69A 109.5 . . ?
C55 C69 H69B 109.5 . . ?
H69A C69 H69B 109.5 . . ?
C55 C69 H69C 109.5 . . ?
H69A C69 H69C 109.5 . . ?
H69B C69 H69C 109.5 . . ?
C56 C70 H70A 109.5 . . ?
C56 C70 H70B 109.5 . . ?
H70A C70 H70B 109.5 . . ?
C56 C70 H70C 109.5 . . ?
H70A C70 H70C 109.5 . . ?
H70B C70 H70C 109.5 . . ?
C62 C71 C73 112.4(10) . . ?
C62 C71 C74 109.7(9) . . ?
C73 C71 C74 109.9(12) . . ?
C62 C71 C72 107.9(10) . . ?
C73 C71 C72 109.4(10) . . ?
C74 C71 C72 107.4(12) . . ?
C71 C72 H72A 109.5 . . ?
C71 C72 H72B 109.5 . . ?
H72A C72 H72B 109.5 . . ?
C71 C72 H72C 109.5 . . ?
H72A C72 H72C 109.5 . . ?
H72B C72 H72C 109.5 . . ?
C71 C73 H73A 109.5 . . ?
C71 C73 H73B 109.5 . . ?
H73A C73 H73B 109.5 . . ?
C71 C73 H73C 109.5 . . ?
H73A C73 H73C 109.5 . . ?
H73B C73 H73C 109.5 . . ?
C71 C74 H74A 109.5 . . ?
C71 C74 H74B 109.5 . . ?
H74A C74 H74B 109.5 . . ?
C71 C74 H74C 109.5 . . ?
H74A C74 H74C 109.5 . . ?
H74B C74 H74C 109.5 . . ?
C81 Ir2 C126 99.8(2) . . ?
C81 Ir2 C97 102.4(2) . . ?
C126 Ir2 C97 104.8(2) . . ?
C81 Ir2 C75A 77.1(6) . . ?
C126 Ir2 C75A 82.8(4) . . ?
C97 Ir2 C75A 172.3(4) . . ?
C81 Ir2 C120 169.6(2) . . ?
C126 Ir2 C120 77.7(2) . . ?
C97 Ir2 C120 88.0(2) . . ?
C75A Ir2 C120 92.5(6) . . ?
C81 Ir2 C91 90.0(2) . . ?
C126 Ir2 C91 168.8(2) . . ?
C97 Ir2 C91 77.9(2) . . ?
C75A Ir2 C91 94.3(4) . . ?
C120 Ir2 C91 91.7(2) . . ?
C81 Ir2 C75 77.9(7) . . ?
C126 Ir2 C75 92.4(4) . . ?
C97 Ir2 C75 162.3(4) . . ?
C120 Ir2 C75 92.0(7) . . ?
C91 Ir2 C75 84.4(4) . . ?
C81 N7 C82 111.5(5) . . ?
C81 N7 C80A 114.0(9) . . ?
C82 N7 C80A 134.4(9) . . ?
C81 N7 C80 115.1(11) . . ?
C82 N7 C80 131.3(11) . . ?
C81 N8 C85 111.2(5) . . ?
C81 N8 C86 126.1(5) . . ?
C85 N8 C86 122.7(5) . . ?
C97 N9 C98 111.0(5) . . ?
C97 N9 C96 116.3(5) . . ?
C98 N9 C96 132.7(5) . . ?
C97 N10 C103 110.9(5) . . ?
C97 N10 C104_4 129.2(12) . . ?
C103 N10 C104_4 119.4(11) . . ?
C97 N10 C104_3 126(3) . . ?
C103 N10 C104_3 123(2) . . ?
C126 N11 C127 111.0(5) . . ?
C126 N11 C125 116.7(5) . . ?
C127 N11 C125 132.2(5) . . ?
C126 N12 C132 111.0(5) . . ?
C126 N12 C133 127.0(5) . . ?
C132 N12 C133 121.7(5) . . ?
N8 C81 N7 105.8(4) . . ?
N8 C81 Ir2 135.9(4) . . ?
N7 C81 Ir2 118.2(4) . . ?
N7 C82 C83 134.2(6) . . ?
N7 C82 C85 105.5(5) . . ?
C83 C82 C85 120.2(6) . . ?
C82 C83 C82 116.7(8) . 2_556 ?
C82 C83 H83 121.7 . . ?
C82 C83 H83 121.7 2_556 . ?
C85 C84 C85 114.5(8) 2_556 . ?
C85 C84 H84 122.8 2_556 . ?
C85 C84 H84 122.8 . . ?
C84 C85 N8 130.1(6) . . ?
C84 C85 C82 123.9(5) . . ?
N8 C85 C82 105.9(5) . . ?
N8 C86 H86A 109.5 . . ?
N8 C86 H86B 109.5 . . ?
H86A C86 H86B 109.5 . . ?
N8 C86 H86C 109.5 . . ?
H86A C86 H86C 109.5 . . ?
H86B C86 H86C 109.5 . . ?
C76 C75 C80 114.5(19) . . ?
C76 C75 Ir2 130.0(16) . . ?
C80 C75 Ir2 115.1(16) . . ?
C77 C76 C75 124.1(18) . . ?
C77 C76 H76 117.9 . . ?
C75 C76 H76 117.9 . . ?
C76 C77 C78 120.4(16) . . ?
C76 C77 H77 119.8 . . ?
C78 C77 H77 119.8 . . ?
C79 C78 C77 118.4(16) . . ?
C79 C78 C87 121.0(17) . . ?
C77 C78 C87 120.4(16) . . ?
C78 C79 C80 120.6(18) . . ?
C78 C79 H79 119.7 . . ?
C80 C79 H79 119.7 . . ?
C79 C80 C75 122(2) . . ?
C79 C80 N7 126.3(19) . . ?
C75 C80 N7 111.7(17) . . ?
C90 C87 C78 107.6(15) . . ?
C90 C87 C89 110.5(14) . . ?
C78 C87 C89 109(2) . . ?
C90 C87 C88 111.3(14) . . ?
C78 C87 C88 109.8(15) . . ?
C89 C87 C88 108.9(14) . . ?
C87 C88 H88A 109.5 . . ?
C87 C88 H88B 109.5 . . ?
H88A C88 H88B 109.5 . . ?
C87 C88 H88C 109.5 . . ?
H88A C88 H88C 109.5 . . ?
H88B C88 H88C 109.5 . . ?
C87 C89 H89A 109.5 . . ?
C87 C89 H89B 109.5 . . ?
H89A C89 H89B 109.5 . . ?
C87 C89 H89C 109.5 . . ?
H89A C89 H89C 109.5 . . ?
H89B C89 H89C 109.5 . . ?
C87 C90 H90A 109.5 . . ?
C87 C90 H90B 109.5 . . ?
H90A C90 H90B 109.5 . . ?
C87 C90 H90C 109.5 . . ?
H90A C90 H90C 109.5 . . ?
H90B C90 H90C 109.5 . . ?
C80A C75A C76A 115.3(16) . . ?
C80A C75A Ir2 115.7(13) . . ?
C76A C75A Ir2 127.0(13) . . ?
C77A C76A C75A 122.7(15) . . ?
C77A C76A H76A 118.6 . . ?
C75A C76A H76A 118.6 . . ?
C76A C77A C78A 120.6(13) . . ?
C76A C77A H77A 119.7 . . ?
C78A C77A H77A 119.7 . . ?
C77A C78A C79A 117.2(13) . . ?
C77A C78A C87A 122.6(13) . . ?
C79A C78A C87A 120.2(13) . . ?
C80A C79A C78A 119.9(15) . . ?
C80A C79A H79A 120.1 . . ?
C78A C79A H79A 120.1 . . ?
C79A C80A C75A 124.2(16) . . ?
C79A C80A N7 120.6(15) . . ?
C75A C80A N7 114.6(15) . . ?
C90A C87A C89A 110.5(13) . . ?
C90A C87A C88A 107.9(12) . . ?
C89A C87A C88A 104.9(11) . . ?
C90A C87A C78A 111.6(12) . . ?
C89A C87A C78A 115.0(16) . . ?
C88A C87A C78A 106.4(10) . . ?
C87A C88A H88D 109.5 . . ?
C87A C88A H88E 109.5 . . ?
H88D C88A H88E 109.5 . . ?
C87A C88A H88F 109.5 . . ?
H88D C88A H88F 109.5 . . ?
H88E C88A H88F 109.5 . . ?
C87A C89A H89D 109.5 . . ?
C87A C89A H89E 109.5 . . ?
H89D C89A H89E 109.5 . . ?
C87A C89A H89F 109.5 . . ?
H89D C89A H89F 109.5 . . ?
H89E C89A H89F 109.5 . . ?
C87A C90A H90D 109.5 . . ?
C87A C90A H90E 109.5 . . ?
H90D C90A H90E 109.5 . . ?
C87A C90A H90F 109.5 . . ?
H90D C90A H90F 109.5 . . ?
H90E C90A H90F 109.5 . . ?
C92 C91 C96 116.1(6) . . ?
C92 C91 Ir2 128.6(5) . . ?
C96 C91 Ir2 115.3(4) . . ?
C91 C92 C93 124.1(7) . . ?
C91 C92 H92 117.9 . . ?
C93 C92 H92 117.9 . . ?
C92 C93 C94 117.0(7) . . ?
C92 C93 C110_2 126.4(9) . . ?
C94 C93 C110_2 116.7(8) . . ?
C92 C93 C110_1 116.8(9) . . ?
C94 C93 C110_1 126.2(8) . . ?
C95 C94 C93 120.7(7) . . ?
C95 C94 H94 119.6 . . ?
C93 C94 H94 119.6 . . ?
C94 C95 C96 120.3(8) . . ?
C94 C95 H95 119.9 . . ?
C96 C95 H95 119.9 . . ?
C95 C96 C91 121.7(6) . . ?
C95 C96 N9 124.0(6) . . ?
C91 C96 N9 114.2(5) . . ?
N10 C97 N9 105.6(5) . . ?
N10 C97 Ir2 138.2(4) . . ?
N9 C97 Ir2 116.1(4) . . ?
C103 C98 N9 106.3(5) . . ?
C103 C98 C99 119.1(6) . . ?
N9 C98 C99 134.6(6) . . ?
C100 C99 C98 119.3(7) . . ?
C100 C99 H99 120.3 . . ?
C98 C99 H99 120.3 . . ?
C99 C100 C101 120.7(6) . . ?
C99 C100 C114 120.1(7) . . ?
C101 C100 C114 119.2(7) . . ?
C102 C101 C100 120.0(6) . . ?
C102 C101 C115 118.5(7) . . ?
C100 C101 C115 121.5(6) . . ?
C103 C102 C101 118.4(6) . . ?
C103 C102 H102 120.8 . . ?
C101 C102 H102 120.8 . . ?
C102 C103 C98 122.4(6) . . ?
C102 C103 N10 131.3(6) . . ?
C98 C103 N10 106.3(5) . . ?
C100 C114 H11A 109.5 . . ?
C100 C114 H11B 109.5 . . ?
H11A C114 H11B 109.5 . . ?
C100 C114 H11C 109.5 . . ?
H11A C114 H11C 109.5 . . ?
H11B C114 H11C 109.5 . . ?
C101 C115 H11D 109.5 . . ?
C101 C115 H11E 109.5 . . ?
H11D C115 H11E 109.5 . . ?
C101 C115 H11F 109.5 . . ?
H11D C115 H11F 109.5 . . ?
H11E C115 H11F 109.5 . . ?
C125 C120 C121 116.0(5) . . ?
C125 C120 Ir2 115.5(4) . . ?
C121 C120 Ir2 128.2(5) . . ?
C122 C121 C120 122.8(6) . . ?
C122 C121 H121 118.6 . . ?
C120 C121 H121 118.6 . . ?
C123 C122 C121 118.2(6) . . ?
C123 C122 C139 121.5(6) . . ?
C121 C122 C139 120.3(7) . . ?
C122 C123 C124 121.6(6) . . ?
C122 C123 H123 119.2 . . ?
C124 C123 H123 119.2 . . ?
C125 C124 C123 118.2(6) . . ?
C125 C124 H124 120.9 . . ?
C123 C124 H124 120.9 . . ?
C120 C125 C124 123.0(6) . . ?
C120 C125 N11 113.5(5) . . ?
C124 C125 N11 123.5(6) . . ?
N12 C126 N11 106.3(5) . . ?
N12 C126 Ir2 136.4(5) . . ?
N11 C126 Ir2 116.2(4) . . ?
C128 C127 C132 120.5(6) . . ?
C128 C127 N11 134.0(6) . . ?
C132 C127 N11 105.5(5) . . ?
C127 C128 C129 118.3(7) . . ?
C127 C128 H128 120.9 . . ?
C129 C128 H128 120.9 . . ?
C130 C129 C128 120.3(7) . . ?
C130 C129 C143 121.1(8) . . ?
C128 C129 C143 118.6(8) . . ?
C131 C130 C129 120.2(7) . . ?
C131 C130 C144 119.9(8) . . ?
C129 C130 C144 119.9(8) . . ?
C132 C131 C130 119.2(7) . . ?
C132 C131 H131 120.4 . . ?
C130 C131 H131 120.4 . . ?
C131 C132 C127 121.5(7) . . ?
C131 C132 N12 132.3(6) . . ?
C127 C132 N12 106.3(6) . . ?
C138 C133 C134 119.6(6) . . ?
C138 C133 N12 120.0(6) . . ?
C134 C133 N12 120.4(7) . . ?
C133 C134 C135 119.6(8) . . ?
C133 C134 H134 120.2 . . ?
C135 C134 H134 120.2 . . ?
C136 C135 C134 122.2(8) . . ?
C136 C135 H135 118.9 . . ?
C134 C135 H135 118.9 . . ?
C135 C136 C137 117.4(6) . . ?
C135 C136 C145 123.6(8) . . ?
C137 C136 C145 119.0(8) . . ?
C136 C137 C138 120.6(8) . . ?
C136 C137 H137 119.7 . . ?
C138 C137 H137 119.7 . . ?
C133 C138 C137 120.6(7) . . ?
C133 C138 H138 119.7 . . ?
C137 C138 H138 119.7 . . ?
C141_5 C139 C122 116.4(14) . . ?
C140_6 C139 C122 115.6(9) . . ?
C140_6 C139 C142_6 113.8(11) . . ?
C122 C139 C142_6 105.7(10) . . ?
C141_5 C139 C142_5 114.5(15) . . ?
C122 C139 C142_5 105.3(13) . . ?
C140_6 C139 C141_6 109.2(12) . . ?
C122 C139 C141_6 108.1(9) . . ?
C142_6 C139 C141_6 103.6(9) . . ?
C141_5 C139 C140_5 110.8(16) . . ?
C122 C139 C140_5 106.4(9) . . ?
C142_5 C139 C140_5 102.3(12) . . ?
C129 C143 H14A 109.5 . . ?
C129 C143 H14B 109.5 . . ?
H14A C143 H14B 109.5 . . ?
C129 C143 H14C 109.5 . . ?
H14A C143 H14C 109.5 . . ?
H14B C143 H14C 109.5 . . ?
C130 C144 H14D 109.5 . . ?
C130 C144 H14E 109.5 . . ?
H14D C144 H14E 109.5 . . ?
C130 C144 H14F 109.5 . . ?
H14D C144 H14F 109.5 . . ?
H14E C144 H14F 109.5 . . ?
C147 C145 C148 112.2(11) . . ?
C147 C145 C146 109.3(11) . . ?
C148 C145 C146 106.5(9) . . ?
C147 C145 C136 108.1(7) . . ?
C148 C145 C136 110.2(7) . . ?
C146 C145 C136 110.5(8) . . ?
C145 C146 H14G 109.5 . . ?
C145 C146 H14H 109.5 . . ?
H14G C146 H14H 109.5 . . ?
C145 C146 H14I 109.5 . . ?
H14G C146 H14I 109.5 . . ?
H14H C146 H14I 109.5 . . ?
C145 C147 H14J 109.5 . . ?
C145 C147 H14K 109.5 . . ?
H14J C147 H14K 109.5 . . ?
C145 C147 H14L 109.5 . . ?
H14J C147 H14L 109.5 . . ?
H14K C147 H14L 109.5 . . ?
C145 C148 H14M 109.5 . . ?
C145 C148 H14N 109.5 . . ?
H14M C148 H14N 109.5 . . ?
C145 C148 H14O 109.5 . . ?
H14M C148 H14O 109.5 . . ?
H14N C148 H14O 109.5 . . ?
C113_1 C110_1 C112_1 110.1(11) . . ?
C113_1 C110_1 C111_1 108.7(11) . . ?
C112_1 C110_1 C111_1 109.7(11) . . ?
C113_1 C110_1 C93 107.1(13) . . ?
C112_1 C110_1 C93 114.2(12) . . ?
C111_1 C110_1 C93 107.0(12) . . ?
C110_1 C111_1 H11A_1 109.5 . . ?
C110_1 C111_1 H11B_1 109.5 . . ?
H11A_1 C111_1 H11B_1 109.5 . . ?
C110_1 C111_1 H11C_1 109.5 . . ?
H11A_1 C111_1 H11C_1 109.5 . . ?
H11B_1 C111_1 H11C_1 109.5 . . ?
C110_1 C112_1 H11D_1 109.5 . . ?
C110_1 C112_1 H11E_1 109.5 . . ?
H11D_1 C112_1 H11E_1 109.5 . . ?
C110_1 C112_1 H11F_1 109.5 . . ?
H11D_1 C112_1 H11F_1 109.5 . . ?
H11E_1 C112_1 H11F_1 109.5 . . ?
C110_1 C113_1 H11G_1 109.5 . . ?
C110_1 C113_1 H11H_1 109.5 . . ?
H11G_1 C113_1 H11H_1 109.5 . . ?
C110_1 C113_1 H11I_1 109.5 . . ?
H11G_1 C113_1 H11I_1 109.5 . . ?
H11H_1 C113_1 H11I_1 109.5 . . ?
C93 C110_2 C113_2 107.0(10) . . ?
C93 C110_2 C112_2 105.2(12) . . ?
C113_2 C110_2 C112_2 109.0(10) . . ?
C93 C110_2 C111_2 115.9(12) . . ?
C113_2 C110_2 C111_2 108.6(10) . . ?
C112_2 C110_2 C111_2 110.8(11) . . ?
C110_2 C111_2 H11A_2 109.5 . . ?
C110_2 C111_2 H11B_2 109.5 . . ?
H11A_2 C111_2 H11B_2 109.5 . . ?
C110_2 C111_2 H11C_2 109.5 . . ?
H11A_2 C111_2 H11C_2 109.5 . . ?
H11B_2 C111_2 H11C_2 109.5 . . ?
C110_2 C112_2 H11D_2 109.5 . . ?
C110_2 C112_2 H11E_2 109.5 . . ?
H11D_2 C112_2 H11E_2 109.5 . . ?
C110_2 C112_2 H11F_2 109.5 . . ?
H11D_2 C112_2 H11F_2 109.5 . . ?
H11E_2 C112_2 H11F_2 109.5 . . ?
C110_2 C113_2 H11G_2 109.5 . . ?
C110_2 C113_2 H11H_2 109.5 . . ?
H11G_2 C113_2 H11H_2 109.5 . . ?
C110_2 C113_2 H11I_2 109.5 . . ?
H11G_2 C113_2 H11I_2 109.5 . . ?
H11H_2 C113_2 H11I_2 109.5 . . ?
C109_3 C104_3 C105_3 127(4) . . ?
C109_3 C104_3 N10 119(3) . . ?
C105_3 C104_3 N10 113(3) . . ?
C106_3 C105_3 C104_3 112(4) . . ?
C106_3 C105_3 H105_3 124.0 . . ?
C104_3 C105_3 H105_3 124.0 . . ?
C105_3 C106_3 C107_3 126(3) . . ?
C105_3 C106_3 H106_3 117.0 . . ?
C107_3 C106_3 H106_3 117.0 . . ?
C106_3 C107_3 C108_3 117(2) . . ?
C106_3 C107_3 C116_3 119(2) . . ?
C108_3 C107_3 C116_3 124(2) . . ?
C107_3 C108_3 C109_3 122(3) . . ?
C107_3 C108_3 H108_3 119.2 . . ?
C109_3 C108_3 H108_3 119.2 . . ?
C104_3 C109_3 C108_3 116(3) . . ?
C104_3 C109_3 H109_3 122.1 . . ?
C108_3 C109_3 H109_3 122.1 . . ?
C107_3 C116_3 C117_3 111(2) . . ?
C107_3 C116_3 C119_3 105(2) . . ?
C117_3 C116_3 C119_3 109.0(13) . . ?
C107_3 C116_3 C118_3 112.9(18) . . ?
C117_3 C116_3 C118_3 108.7(13) . . ?
C119_3 C116_3 C118_3 109.6(13) . . ?
C116_3 C117_3 H11A_3 109.5 . . ?
C116_3 C117_3 H11B_3 109.5 . . ?
H11A_3 C117_3 H11B_3 109.5 . . ?
C116_3 C117_3 H11C_3 109.5 . . ?
H11A_3 C117_3 H11C_3 109.5 . . ?
H11B_3 C117_3 H11C_3 109.5 . . ?
C116_3 C118_3 H11D_3 109.5 . . ?
C116_3 C118_3 H11E_3 109.5 . . ?
H11D_3 C118_3 H11E_3 109.5 . . ?
C116_3 C118_3 H11F_3 109.5 . . ?
H11D_3 C118_3 H11F_3 109.5 . . ?
H11E_3 C118_3 H11F_3 109.5 . . ?
C116_3 C119_3 H11G_3 109.5 . . ?
C116_3 C119_3 H11H_3 109.5 . . ?
H11G_3 C119_3 H11H_3 109.5 . . ?
C116_3 C119_3 H11I_3 109.5 . . ?
H11G_3 C119_3 H11I_3 109.5 . . ?
H11H_3 C119_3 H11I_3 109.5 . . ?
C105_4 C104_4 C109_4 117.7(15) . . ?
C105_4 C104_4 N10 121.6(11) . . ?
C109_4 C104_4 N10 120.8(13) . . ?
C106_4 C105_4 C104_4 122.8(14) . . ?
C106_4 C105_4 H105_4 118.6 . . ?
C104_4 C105_4 H105_4 118.6 . . ?
C105_4 C106_4 C107_4 118.6(11) . . ?
C105_4 C106_4 H106_4 120.7 . . ?
C107_4 C106_4 H106_4 120.7 . . ?
C106_4 C107_4 C108_4 120.5(10) . . ?
C106_4 C107_4 C116_4 119.3(10) . . ?
C108_4 C107_4 C116_4 120.1(9) . . ?
C107_4 C108_4 C109_4 119.2(11) . . ?
C107_4 C108_4 H108_4 120.4 . . ?
C109_4 C108_4 H108_4 120.4 . . ?
C104_4 C109_4 C108_4 121.2(12) . . ?
C104_4 C109_4 H109_4 119.4 . . ?
C108_4 C109_4 H109_4 119.4 . . ?
C118_4 C116_4 C107_4 107.9(11) . . ?
C118_4 C116_4 C117_4 109.4(10) . . ?
C107_4 C116_4 C117_4 111.8(10) . . ?
C118_4 C116_4 C119_4 110.1(11) . . ?
C107_4 C116_4 C119_4 108.2(11) . . ?
C117_4 C116_4 C119_4 109.3(11) . . ?
C116_4 C117_4 H11A_4 109.5 . . ?
C116_4 C117_4 H11B_4 109.5 . . ?
H11A_4 C117_4 H11B_4 109.5 . . ?
C116_4 C117_4 H11C_4 109.5 . . ?
H11A_4 C117_4 H11C_4 109.5 . . ?
H11B_4 C117_4 H11C_4 109.5 . . ?
C116_4 C118_4 H11D_4 109.5 . . ?
C116_4 C118_4 H11E_4 109.5 . . ?
H11D_4 C118_4 H11E_4 109.5 . . ?
C116_4 C118_4 H11F_4 109.5 . . ?
H11D_4 C118_4 H11F_4 109.5 . . ?
H11E_4 C118_4 H11F_4 109.5 . . ?
C116_4 C119_4 H11G_4 109.5 . . ?
C116_4 C119_4 H11H_4 109.5 . . ?
H11G_4 C119_4 H11H_4 109.5 . . ?
C116_4 C119_4 H11I_4 109.5 . . ?
H11G_4 C119_4 H11I_4 109.5 . . ?
H11H_4 C119_4 H11I_4 109.5 . . ?
C139 C140_5 H14A_5 109.5 . . ?
C139 C140_5 H14B_5 109.5 . . ?
H14A_5 C140_5 H14B_5 109.5 . . ?
C139 C140_5 H14C_5 109.5 . . ?
H14A_5 C140_5 H14C_5 109.5 . . ?
H14B_5 C140_5 H14C_5 109.5 . . ?
C139 C141_5 H14D_5 109.5 . . ?
C139 C141_5 H14E_5 109.5 . . ?
H14D_5 C141_5 H14E_5 109.5 . . ?
C139 C141_5 H14F_5 109.5 . . ?
H14D_5 C141_5 H14F_5 109.5 . . ?
H14E_5 C141_5 H14F_5 109.5 . . ?
C139 C142_5 H14G_5 109.5 . . ?
C139 C142_5 H14H_5 109.5 . . ?
H14G_5 C142_5 H14H_5 109.5 . . ?
C139 C142_5 H14I_5 109.5 . . ?
H14G_5 C142_5 H14I_5 109.5 . . ?
H14H_5 C142_5 H14I_5 109.5 . . ?
C139 C140_6 H14A_6 109.5 . . ?
C139 C140_6 H14B_6 109.5 . . ?
H14A_6 C140_6 H14B_6 109.5 . . ?
C139 C140_6 H14C_6 109.5 . . ?
H14A_6 C140_6 H14C_6 109.5 . . ?
H14B_6 C140_6 H14C_6 109.5 . . ?
C139 C141_6 H14D_6 109.5 . . ?
C139 C141_6 H14E_6 109.5 . . ?
H14D_6 C141_6 H14E_6 109.5 . . ?
C139 C141_6 H14F_6 109.5 . . ?
H14D_6 C141_6 H14F_6 109.5 . . ?
H14E_6 C141_6 H14F_6 109.5 . . ?
C139 C142_6 H14G_6 109.5 . . ?
C139 C142_6 H14H_6 109.5 . . ?
H14G_6 C142_6 H14H_6 109.5 . . ?
C139 C142_6 H14I_6 109.5 . . ?
H14G_6 C142_6 H14I_6 109.5 . . ?
H14H_6 C142_6 H14I_6 109.5 . . ?

loop_
_geom_bond_atom_site_label_1
_geom_bond_atom_site_label_2
_geom_bond_distance
_geom_bond_site_symmetry_2
_geom_bond_publ_flag
Ir1 C23 2.031(5) . ?
Ir1 C7 2.040(5) . ?
Ir1 C52 2.047(6) . ?
Ir1 C1 2.086(7) . ?
Ir1 C17 2.093(5) . ?
Ir1 C46 2.102(6) . ?
N1 C7 1.361(8) . ?
N1 C8 1.398(7) . ?
N1 C6 1.421(8) . ?
N2 C7 1.331(7) . ?
N2 C11 1.387(7) . ?
N2 C12 1.451(8) . ?
N3 C23 1.370(7) . ?
N3 C24 1.412(8) . ?
N3 C22 1.416(8) . ?
N4 C23 1.355(8) . ?
N4 C29 1.400(8) . ?
N4 C30 1.433(7) . ?
N5 C52 1.386(8) . ?
N5 C53 1.402(10) . ?
N5 C51 1.407(10) . ?
N6 C52 1.367(9) . ?
N6 C58 1.404(8) . ?
N6 C59 1.415(10) . ?
C1 C2 1.374(9) . ?
C1 C6 1.391(8) . ?
C2 C3 1.410(11) . ?
C2 H2 0.9400 . ?
C3 C4 1.389(10) . ?
C3 H3 0.9400 . ?
C4 C5 1.406(9) . ?
C4 C13A 1.550(12) . ?
C4 C13 1.550(12) . ?
C5 C6 1.389(9) . ?
C5 H5 0.9400 . ?
C8 C11 1.394(8) . ?
C8 C9 1.399(7) . ?
C9 H9 0.9400 . ?
C10 C11 1.403(7) 2_656 ?
C10 C11 1.403(7) . ?
C10 H10 0.9400 . ?
C12 H12A 0.9700 . ?
C12 H12B 0.9700 . ?
C12 H12C 0.9700 . ?
C17 C18 1.384(9) . ?
C17 C22 1.403(9) . ?
C13 C16 1.527(9) . ?
C13 C14 1.533(9) . ?
C13 C15 1.568(9) . ?
C14 H14P 0.9700 . ?
C14 H14Q 0.9700 . ?
C14 H14R 0.9700 . ?
C15 H15A 0.9700 . ?
C15 H15B 0.9700 . ?
C15 H15C 0.9700 . ?
C16 H16A 0.9700 . ?
C16 H16B 0.9700 . ?
C16 H16C 0.9700 . ?
C13A C16A 1.517(9) . ?
C13A C14A 1.531(9) . ?
C13A C15A 1.580(9) . ?
C14A H14S 0.9700 . ?
C14A H14T 0.9700 . ?
C14A H14U 0.9700 . ?
C15A H15D 0.9700 . ?
C15A H15E 0.9700 . ?
C15A H15F 0.9700 . ?
C16A H16D 0.9700 . ?
C16A H16E 0.9700 . ?
C16A H16F 0.9700 . ?
C18 C19 1.407(9) . ?
C18 H18 0.9400 . ?
C19 C20 1.372(10) . ?
C19 C36 1.531(9) . ?
C20 C21 1.419(10) . ?
C20 H20 0.9400 . ?
C21 C22 1.376(8) . ?
C21 H21 0.9400 . ?
C24 C25 1.376(9) . ?
C24 C29 1.390(9) . ?
C25 C26 1.369(12) . ?
C25 H25 0.9400 . ?
C26 C27 1.421(13) . ?
C26 C40 1.518(11) . ?
C27 C28 1.390(11) . ?
C27 C41 1.508(11) . ?
C28 C29 1.395(9) . ?
C28 H28 0.9400 . ?
C30 C31 1.368(11) . ?
C30 C35 1.388(9) . ?
C31 C32 1.393(11) . ?
C31 H31 0.9400 . ?
C32 C33 1.374(12) . ?
C32 H32 0.9400 . ?
C33 C34 1.370(11) . ?
C33 C42 1.534(9) . ?
C34 C35 1.408(9) . ?
C34 H34 0.9400 . ?
C35 H35 0.9400 . ?
C36 C39 1.483(14) . ?
C36 C37 1.494(15) . ?
C36 C38 1.527(13) . ?
C37 H37A 0.9700 . ?
C37 H37B 0.9700 . ?
C37 H37C 0.9700 . ?
C38 H38A 0.9700 . ?
C38 H38B 0.9700 . ?
C38 H38C 0.9700 . ?
C39 H39A 0.9700 . ?
C39 H39B 0.9700 . ?
C39 H39C 0.9700 . ?
C40 H40A 0.9700 . ?
C40 H40B 0.9700 . ?
C40 H40C 0.9700 . ?
C41 H41A 0.9700 . ?
C41 H41B 0.9700 . ?
C41 H41C 0.9700 . ?
C42 C45 1.466(18) . ?
C42 C44 1.518(14) . ?
C42 C43 1.546(14) . ?
C43 H43A 0.9700 . ?
C43 H43B 0.9700 . ?
C43 H43C 0.9700 . ?
C44 H44A 0.9700 . ?
C44 H44B 0.9700 . ?
C44 H44C 0.9700 . ?
C45 H45A 0.9700 . ?
C45 H45B 0.9700 . ?
C45 H45C 0.9700 . ?
C46 C47 1.388(11) . ?
C46 C51 1.402(10) . ?
C47 C48 1.418(10) . ?
C47 H47 0.9400 . ?
C48 C49 1.354(16) . ?
C48 C65A 1.523(13) . ?
C48 C65 1.523(13) . ?
C49 C50 1.377(15) . ?
C49 H49 0.9400 . ?
C50 C51 1.394(11) . ?
C50 H50 0.9400 . ?
C53 C58 1.369(11) . ?
C53 C54 1.393(10) . ?
C54 C55 1.381(14) . ?
C54 H54 0.9400 . ?
C55 C56 1.392(16) . ?
C55 C69 1.500(12) . ?
C56 C57 1.394(12) . ?
C56 C70 1.507(14) . ?
C57 C58 1.409(11) . ?
C57 H57 0.9400 . ?
C59 C60 1.377(11) . ?
C59 C64 1.405(11) . ?
C60 C61 1.360(12) . ?
C60 H60 0.9400 . ?
C61 C62 1.408(13) . ?
C61 H61 0.9400 . ?
C62 C63 1.393(13) . ?
C62 C71 1.526(14) . ?
C63 C64 1.388(13) . ?
C63 H63 0.9400 . ?
C64 H64 0.9400 . ?
C65 C67 1.534(9) . ?
C65 C68 1.550(9) . ?
C65 C66 1.560(9) . ?
C66 H66A 0.9700 . ?
C66 H66B 0.9700 . ?
C66 H66C 0.9700 . ?
C67 H67A 0.9700 . ?
C67 H67B 0.9700 . ?
C67 H67C 0.9700 . ?
C68 H68A 0.9700 . ?
C68 H68B 0.9700 . ?
C68 H68C 0.9700 . ?
C65A C66A 1.535(9) . ?
C65A C67A 1.539(9) . ?
C65A C68A 1.558(9) . ?
C66A H66D 0.9700 . ?
C66A H66E 0.9700 . ?
C66A H66F 0.9700 . ?
C67A H67D 0.9700 . ?
C67A H67E 0.9700 . ?
C67A H67F 0.9700 . ?
C68A H68D 0.9700 . ?
C68A H68E 0.9700 . ?
C68A H68F 0.9700 . ?
C69 H69A 0.9700 . ?
C69 H69B 0.9700 . ?
C69 H69C 0.9700 . ?
C70 H70A 0.9700 . ?
C70 H70B 0.9700 . ?
C70 H70C 0.9700 . ?
C71 C73 1.528(18) . ?
C71 C74 1.554(19) . ?
C71 C72 1.554(19) . ?
C72 H72A 0.9700 . ?
C72 H72B 0.9700 . ?
C72 H72C 0.9700 . ?
C73 H73A 0.9700 . ?
C73 H73B 0.9700 . ?
C73 H73C 0.9700 . ?
C74 H74A 0.9700 . ?
C74 H74B 0.9700 . ?
C74 H74C 0.9700 . ?
Ir2 C81 2.030(5) . ?
Ir2 C126 2.047(6) . ?
Ir2 C97 2.058(6) . ?
Ir2 C75A 2.08(2) . ?
Ir2 C120 2.088(5) . ?
Ir2 C91 2.092(6) . ?
Ir2 C75 2.10(2) . ?
N7 C81 1.367(7) . ?
N7 C82 1.379(8) . ?
N7 C80A 1.44(2) . ?
N7 C80 1.46(3) . ?
N8 C81 1.354(7) . ?
N8 C85 1.388(7) . ?
N8 C86 1.440(8) . ?
N9 C97 1.378(7) . ?
N9 C98 1.393(9) . ?
N9 C96 1.423(8) . ?
N10 C97 1.357(8) . ?
N10 C103 1.409(8) . ?
N10 C104_4 1.409(19) . ?
N10 C104_3 1.49(4) . ?
N11 C126 1.356(8) . ?
N11 C127 1.397(8) . ?
N11 C125 1.434(7) . ?
N12 C126 1.340(8) . ?
N12 C132 1.396(9) . ?
N12 C133 1.456(7) . ?
C82 C83 1.395(7) . ?
C82 C85 1.421(8) . ?
C83 H83 0.9400 . ?
C84 C85 1.372(7) 2_556 ?
C84 C85 1.372(7) . ?
C84 H84 0.9400 . ?
C86 H86A 0.9700 . ?
C86 H86B 0.9700 . ?
C86 H86C 0.9700 . ?
C75 C76 1.38(3) . ?
C75 C80 1.44(3) . ?
C76 C77 1.38(3) . ?
C76 H76 0.9400 . ?
C77 C78 1.44(3) . ?
C77 H77 0.9400 . ?
C78 C79 1.34(3) . ?
C78 C87 1.53(3) . ?
C79 C80 1.44(3) . ?
C79 H79 0.9400 . ?
C87 C90 1.514(16) . ?
C87 C89 1.533(16) . ?
C87 C88 1.539(16) . ?
C88 H88A 0.9700 . ?
C88 H88B 0.9700 . ?
C88 H88C 0.9700 . ?
C89 H89A 0.9700 . ?
C89 H89B 0.9700 . ?
C89 H89C 0.9700 . ?
C90 H90A 0.9700 . ?
C90 H90B 0.9700 . ?
C90 H90C 0.9700 . ?
C75A C80A 1.37(3) . ?
C75A C76A 1.37(2) . ?
C76A C77A 1.37(2) . ?
C76A H76A 0.9400 . ?
C77A C78A 1.39(2) . ?
C77A H77A 0.9400 . ?
C78A C79A 1.39(2) . ?
C78A C87A 1.58(2) . ?
C79A C80A 1.35(2) . ?
C79A H79A 0.9400 . ?
C87A C90A 1.524(15) . ?
C87A C89A 1.533(15) . ?
C87A C88A 1.571(15) . ?
C88A H88D 0.9700 . ?
C88A H88E 0.9700 . ?
C88A H88F 0.9700 . ?
C89A H89D 0.9700 . ?
C89A H89E 0.9700 . ?
C89A H89F 0.9700 . ?
C90A H90D 0.9700 . ?
C90A H90E 0.9700 . ?
C90A H90F 0.9700 . ?
C91 C92 1.388(9) . ?
C91 C96 1.399(10) . ?
C92 C93 1.389(12) . ?
C92 H92 0.9400 . ?
C93 C94 1.404(14) . ?
C93 C110_2 1.521(17) . ?
C93 C110_1 1.581(19) . ?
C94 C95 1.373(12) . ?
C94 H94 0.9400 . ?
C95 C96 1.378(9) . ?
C95 H95 0.9400 . ?
C98 C103 1.392(9) . ?
C98 C99 1.404(9) . ?
C99 C100 1.376(11) . ?
C99 H99 0.9400 . ?
C100 C101 1.410(11) . ?
C100 C114 1.506(10) . ?
C101 C102 1.400(10) . ?
C101 C115 1.519(10) . ?
C102 C103 1.371(9) . ?
C102 H102 0.9400 . ?
C114 H11A 0.9700 . ?
C114 H11B 0.9700 . ?
C114 H11C 0.9700 . ?
C115 H11D 0.9700 . ?
C115 H11E 0.9700 . ?
C115 H11F 0.9700 . ?
C120 C125 1.385(9) . ?
C120 C121 1.405(9) . ?
C121 C122 1.392(9) . ?
C121 H121 0.9400 . ?
C122 C123 1.373(11) . ?
C122 C139 1.537(9) . ?
C123 C124 1.392(10) . ?
C123 H123 0.9400 . ?
C124 C125 1.390(9) . ?
C124 H124 0.9400 . ?
C127 C128 1.388(10) . ?
C127 C132 1.393(9) . ?
C128 C129 1.410(12) . ?
C128 H128 0.9400 . ?
C129 C130 1.404(13) . ?
C129 C143 1.517(12) . ?
C130 C131 1.390(11) . ?
C130 C144 1.514(11) . ?
C131 C132 1.369(10) . ?
C131 H131 0.9400 . ?
C133 C138 1.340(11) . ?
C133 C134 1.363(10) . ?
C134 C135 1.397(11) . ?
C134 H134 0.9400 . ?
C135 C136 1.346(12) . ?
C135 H135 0.9400 . ?
C136 C137 1.385(12) . ?
C136 C145 1.551(9) . ?
C137 C138 1.400(11) . ?
C137 H137 0.9400 . ?
C138 H138 0.9400 . ?
C139 C141_5 1.42(2) . ?
C139 C140_6 1.453(19) . ?
C139 C142_6 1.570(18) . ?
C139 C142_5 1.59(2) . ?
C139 C141_6 1.653(19) . ?
C139 C140_5 1.66(2) . ?
C143 H14A 0.9700 . ?
C143 H14B 0.9700 . ?
C143 H14C 0.9700 . ?
C144 H14D 0.9700 . ?
C144 H14E 0.9700 . ?
C144 H14F 0.9700 . ?
C145 C147 1.490(14) . ?
C145 C148 1.520(15) . ?
C145 C146 1.544(17) . ?
C146 H14G 0.9700 . ?
C146 H14H 0.9700 . ?
C146 H14I 0.9700 . ?
C147 H14J 0.9700 . ?
C147 H14K 0.9700 . ?
C147 H14L 0.9700 . ?
C148 H14M 0.9700 . ?
C148 H14N 0.9700 . ?
C148 H14O 0.9700 . ?
C110_1 C113_1 1.541(5) . ?
C110_1 C112_1 1.542(5) . ?
C110_1 C111_1 1.544(5) . ?
C111_1 H11A_1 0.9700 . ?
C111_1 H11B_1 0.9700 . ?
C111_1 H11C_1 0.9700 . ?
C112_1 H11D_1 0.9700 . ?
C112_1 H11E_1 0.9700 . ?
C112_1 H11F_1 0.9700 . ?
C113_1 H11G_1 0.9700 . ?
C113_1 H11H_1 0.9700 . ?
C113_1 H11I_1 0.9700 . ?
C110_2 C113_2 1.542(5) . ?
C110_2 C112_2 1.542(5) . ?
C110_2 C111_2 1.543(5) . ?
C111_2 H11A_2 0.9700 . ?
C111_2 H11B_2 0.9700 . ?
C111_2 H11C_2 0.9700 . ?
C112_2 H11D_2 0.9700 . ?
C112_2 H11E_2 0.9700 . ?
C112_2 H11F_2 0.9700 . ?
C113_2 H11G_2 0.9700 . ?
C113_2 H11H_2 0.9700 . ?
C113_2 H11I_2 0.9700 . ?
C104_3 C109_3 1.387(10) . ?
C104_3 C105_3 1.389(10) . ?
C105_3 C106_3 1.387(10) . ?
C105_3 H105_3 0.9400 . ?
C106_3 C107_3 1.391(10) . ?
C106_3 H106_3 0.9400 . ?
C107_3 C108_3 1.391(10) . ?
C107_3 C116_3 1.545(10) . ?
C108_3 C109_3 1.394(10) . ?
C108_3 H108_3 0.9400 . ?
C109_3 H109_3 0.9400 . ?
C116_3 C117_3 1.546(10) . ?
C116_3 C119_3 1.548(10) . ?
C116_3 C118_3 1.549(10) . ?
C117_3 H11A_3 0.9700 . ?
C117_3 H11B_3 0.9700 . ?
C117_3 H11C_3 0.9700 . ?
C118_3 H11D_3 0.9700 . ?
C118_3 H11E_3 0.9700 . ?
C118_3 H11F_3 0.9700 . ?
C119_3 H11G_3 0.9700 . ?
C119_3 H11H_3 0.9700 . ?
C119_3 H11I_3 0.9700 . ?
C104_4 C105_4 1.389(8) . ?
C104_4 C109_4 1.393(8) . ?
C105_4 C106_4 1.382(8) . ?
C105_4 H105_4 0.9400 . ?
C106_4 C107_4 1.394(8) . ?
C106_4 H106_4 0.9400 . ?
C107_4 C108_4 1.395(9) . ?
C107_4 C116_4 1.539(8) . ?
C108_4 C109_4 1.401(8) . ?
C108_4 H108_4 0.9400 . ?
C109_4 H109_4 0.9400 . ?
C116_4 C118_4 1.537(9) . ?
C116_4 C117_4 1.542(9) . ?
C116_4 C119_4 1.543(9) . ?
C117_4 H11A_4 0.9700 . ?
C117_4 H11B_4 0.9700 . ?
C117_4 H11C_4 0.9700 . ?
C118_4 H11D_4 0.9700 . ?
C118_4 H11E_4 0.9700 . ?
C118_4 H11F_4 0.9700 . ?
C119_4 H11G_4 0.9700 . ?
C119_4 H11H_4 0.9700 . ?
C119_4 H11I_4 0.9700 . ?
C140_5 H14A_5 0.9700 . ?
C140_5 H14B_5 0.9700 . ?
C140_5 H14C_5 0.9700 . ?
C141_5 H14D_5 0.9700 . ?
C141_5 H14E_5 0.9700 . ?
C141_5 H14F_5 0.9700 . ?
C142_5 H14G_5 0.9700 . ?
C142_5 H14H_5 0.9700 . ?
C142_5 H14I_5 0.9700 . ?
C140_6 H14A_6 0.9700 . ?
C140_6 H14B_6 0.9700 . ?
C140_6 H14C_6 0.9700 . ?
C141_6 H14D_6 0.9700 . ?
C141_6 H14E_6 0.9700 . ?
C141_6 H14F_6 0.9700 . ?
C142_6 H14G_6 0.9700 . ?
C142_6 H14H_6 0.9700 . ?
C142_6 H14I_6 0.9700 . ?

loop_
_geom_torsion_atom_site_label_1
_geom_torsion_atom_site_label_2
_geom_torsion_atom_site_label_3
_geom_torsion_atom_site_label_4
_geom_torsion
_geom_torsion_site_symmetry_1
_geom_torsion_site_symmetry_2
_geom_torsion_site_symmetry_3
_geom_torsion_site_symmetry_4
_geom_torsion_publ_flag
C6 C1 C2 C3 -2.1(11) . . . . ?
Ir1 C1 C2 C3 167.7(6) . . . . ?
C1 C2 C3 C4 -1.0(13) . . . . ?
C2 C3 C4 C5 3.5(13) . . . . ?
C2 C3 C4 C13A -175.4(8) . . . . ?
C2 C3 C4 C13 -175.4(8) . . . . ?
C3 C4 C5 C6 -2.8(12) . . . . ?
C13A C4 C5 C6 176.0(7) . . . . ?
C13 C4 C5 C6 176.0(7) . . . . ?
C4 C5 C6 C1 -0.4(11) . . . . ?
C4 C5 C6 N1 -175.3(6) . . . . ?
C2 C1 C6 C5 2.8(10) . . . . ?
Ir1 C1 C6 C5 -168.3(5) . . . . ?
C2 C1 C6 N1 178.2(6) . . . . ?
Ir1 C1 C6 N1 7.0(7) . . . . ?
C7 N1 C6 C5 166.3(6) . . . . ?
C8 N1 C6 C5 -7.9(10) . . . . ?
C7 N1 C6 C1 -9.1(7) . . . . ?
C8 N1 C6 C1 176.8(6) . . . . ?
C11 N2 C7 N1 -1.2(6) . . . . ?
C12 N2 C7 N1 -179.1(6) . . . . ?
C11 N2 C7 Ir1 179.2(5) . . . . ?
C12 N2 C7 Ir1 1.2(10) . . . . ?
C8 N1 C7 N2 2.7(6) . . . . ?
C6 N1 C7 N2 -172.8(5) . . . . ?
C8 N1 C7 Ir1 -177.6(4) . . . . ?
C6 N1 C7 Ir1 6.9(6) . . . . ?
C7 N1 C8 C11 -3.1(6) . . . . ?
C6 N1 C8 C11 171.4(6) . . . . ?
C7 N1 C8 C9 172.2(5) . . . . ?
C6 N1 C8 C9 -13.4(10) . . . . ?
C11 C8 C9 C8 -3.8(4) . . . 2_656 ?
N1 C8 C9 C8 -178.4(7) . . . 2_656 ?
C7 N2 C11 C8 -0.7(6) . . . . ?
C12 N2 C11 C8 177.2(6) . . . . ?
C7 N2 C11 C10 177.3(5) . . . . ?
C12 N2 C11 C10 -4.7(9) . . . . ?
N1 C8 C11 N2 2.3(6) . . . . ?
C9 C8 C11 N2 -173.6(4) . . . . ?
N1 C8 C11 C10 -175.9(4) . . . . ?
C9 C8 C11 C10 8.2(8) . . . . ?
C11 C10 C11 N2 178.2(7) 2_656 . . . ?
C11 C10 C11 C8 -4.0(4) 2_656 . . . ?
C3 C4 C13 C16 -144.0(13) . . . . ?
C5 C4 C13 C16 37.2(15) . . . . ?
C3 C4 C13 C14 -15.3(14) . . . . ?
C5 C4 C13 C14 165.9(11) . . . . ?
C3 C4 C13 C15 97.4(12) . . . . ?
C5 C4 C13 C15 -81.4(12) . . . . ?
C3 C4 C13A C16A 134.2(12) . . . . ?
C5 C4 C13A C16A -44.6(13) . . . . ?
C3 C4 C13A C14A 3.7(14) . . . . ?
C5 C4 C13A C14A -175.1(11) . . . . ?
C3 C4 C13A C15A -110.7(11) . . . . ?
C5 C4 C13A C15A 70.5(11) . . . . ?
C22 C17 C18 C19 -1.0(11) . . . . ?
Ir1 C17 C18 C19 174.5(5) . . . . ?
C17 C18 C19 C20 2.3(11) . . . . ?
C17 C18 C19 C36 178.2(7) . . . . ?
C18 C19 C20 C21 -2.3(11) . . . . ?
C36 C19 C20 C21 -178.2(7) . . . . ?
C19 C20 C21 C22 1.1(12) . . . . ?
C20 C21 C22 C17 0.3(12) . . . . ?
C20 C21 C22 N3 -180.0(7) . . . . ?
C18 C17 C22 C21 -0.3(11) . . . . ?
Ir1 C17 C22 C21 -176.4(6) . . . . ?
C18 C17 C22 N3 179.9(6) . . . . ?
Ir1 C17 C22 N3 3.8(8) . . . . ?
C23 N3 C22 C21 -176.0(7) . . . . ?
C24 N3 C22 C21 1.0(12) . . . . ?
C23 N3 C22 C17 3.8(9) . . . . ?
C24 N3 C22 C17 -179.2(7) . . . . ?
C29 N4 C23 N3 -1.3(8) . . . . ?
C30 N4 C23 N3 -179.0(6) . . . . ?
C29 N4 C23 Ir1 -168.8(6) . . . . ?
C30 N4 C23 Ir1 13.5(12) . . . . ?
C24 N3 C23 N4 2.0(8) . . . . ?
C22 N3 C23 N4 179.6(6) . . . . ?
C24 N3 C23 Ir1 172.5(4) . . . . ?
C22 N3 C23 Ir1 -9.9(8) . . . . ?
C23 N3 C24 C25 -177.7(9) . . . . ?
C22 N3 C24 C25 5.2(15) . . . . ?
C23 N3 C24 C29 -1.9(8) . . . . ?
C22 N3 C24 C29 -179.0(7) . . . . ?
C29 C24 C25 C26 -0.4(13) . . . . ?
N3 C24 C25 C26 175.0(8) . . . . ?
C24 C25 C26 C27 2.1(15) . . . . ?
C24 C25 C26 C40 -175.0(10) . . . . ?
C25 C26 C27 C28 -1.7(15) . . . . ?
C40 C26 C27 C28 175.4(10) . . . . ?
C25 C26 C27 C41 177.7(10) . . . . ?
C40 C26 C27 C41 -5.2(15) . . . . ?
C26 C27 C28 C29 -0.4(13) . . . . ?
C41 C27 C28 C29 -179.7(9) . . . . ?
C25 C24 C29 C28 -1.7(12) . . . . ?
N3 C24 C29 C28 -178.4(7) . . . . ?
C25 C24 C29 N4 177.6(7) . . . . ?
N3 C24 C29 N4 1.0(8) . . . . ?
C27 C28 C29 C24 2.1(12) . . . . ?
C27 C28 C29 N4 -177.1(8) . . . . ?
C23 N4 C29 C24 0.2(8) . . . . ?
C30 N4 C29 C24 178.1(6) . . . . ?
C23 N4 C29 C28 179.5(8) . . . . ?
C30 N4 C29 C28 -2.6(12) . . . . ?
C23 N4 C30 C31 86.9(9) . . . . ?
C29 N4 C30 C31 -90.6(9) . . . . ?
C23 N4 C30 C35 -99.5(8) . . . . ?
C29 N4 C30 C35 83.0(8) . . . . ?
C35 C30 C31 C32 0.2(13) . . . . ?
N4 C30 C31 C32 173.8(8) . . . . ?
C30 C31 C32 C33 -0.9(16) . . . . ?
C31 C32 C33 C34 1.8(14) . . . . ?
C31 C32 C33 C42 -173.3(9) . . . . ?
C32 C33 C34 C35 -2.0(12) . . . . ?
C42 C33 C34 C35 173.1(7) . . . . ?
C31 C30 C35 C34 -0.4(11) . . . . ?
N4 C30 C35 C34 -173.9(6) . . . . ?
C33 C34 C35 C30 1.3(11) . . . . ?
C20 C19 C36 C39 100.1(11) . . . . ?
C18 C19 C36 C39 -75.7(11) . . . . ?
C20 C19 C36 C37 -139.9(10) . . . . ?
C18 C19 C36 C37 44.3(12) . . . . ?
C20 C19 C36 C38 -22.4(12) . . . . ?
C18 C19 C36 C38 161.8(9) . . . . ?
C34 C33 C42 C45 147.8(11) . . . . ?
C32 C33 C42 C45 -37.3(14) . . . . ?
C34 C33 C42 C44 -88.4(11) . . . . ?
C32 C33 C42 C44 86.4(12) . . . . ?
C34 C33 C42 C43 28.7(12) . . . . ?
C32 C33 C42 C43 -156.5(9) . . . . ?
C51 C46 C47 C48 -0.4(10) . . . . ?
Ir1 C46 C47 C48 176.1(5) . . . . ?
C46 C47 C48 C49 0.6(12) . . . . ?
C46 C47 C48 C65A -177.3(7) . . . . ?
C46 C47 C48 C65 -177.3(7) . . . . ?
C47 C48 C49 C50 0.8(15) . . . . ?
C65A C48 C49 C50 178.6(9) . . . . ?
C65 C48 C49 C50 178.6(9) . . . . ?
C48 C49 C50 C51 -2.5(16) . . . . ?
C49 C50 C51 C46 2.7(13) . . . . ?
C49 C50 C51 N5 -178.0(8) . . . . ?
C47 C46 C51 C50 -1.3(10) . . . . ?
Ir1 C46 C51 C50 -178.2(6) . . . . ?
C47 C46 C51 N5 179.4(5) . . . . ?
Ir1 C46 C51 N5 2.4(7) . . . . ?
C52 N5 C51 C50 180.0(7) . . . . ?
C53 N5 C51 C50 3.6(12) . . . . ?
C52 N5 C51 C46 -0.7(8) . . . . ?
C53 N5 C51 C46 -177.0(6) . . . . ?
C58 N6 C52 N5 1.3(6) . . . . ?
C59 N6 C52 N5 -177.4(6) . . . . ?
C58 N6 C52 Ir1 -174.0(5) . . . . ?
C59 N6 C52 Ir1 7.4(10) . . . . ?
C53 N5 C52 N6 -0.8(6) . . . . ?
C51 N5 C52 N6 -178.0(5) . . . . ?
C53 N5 C52 Ir1 175.7(4) . . . . ?
C51 N5 C52 Ir1 -1.5(6) . . . . ?
C52 N5 C53 C58 -0.1(7) . . . . ?
C51 N5 C53 C58 176.4(6) . . . . ?
C52 N5 C53 C54 -179.0(7) . . . . ?
C51 N5 C53 C54 -2.5(12) . . . . ?
C58 C53 C54 C55 0.2(11) . . . . ?
N5 C53 C54 C55 179.0(7) . . . . ?
C53 C54 C55 C56 0.3(13) . . . . ?
C53 C54 C55 C69 -178.4(10) . . . . ?
C54 C55 C56 C57 -0.4(12) . . . . ?
C69 C55 C56 C57 178.3(10) . . . . ?
C54 C55 C56 C70 -177.6(8) . . . . ?
C69 C55 C56 C70 1.1(14) . . . . ?
C55 C56 C57 C58 0.0(10) . . . . ?
C70 C56 C57 C58 177.4(7) . . . . ?
C54 C53 C58 N6 180.0(6) . . . . ?
N5 C53 C58 N6 0.9(7) . . . . ?
C54 C53 C58 C57 -0.7(10) . . . . ?
N5 C53 C58 C57 -179.7(6) . . . . ?
C52 N6 C58 C53 -1.4(7) . . . . ?
C59 N6 C58 C53 177.3(5) . . . . ?
C52 N6 C58 C57 179.3(6) . . . . ?
C59 N6 C58 C57 -2.0(10) . . . . ?
C56 C57 C58 C53 0.5(10) . . . . ?
C56 C57 C58 N6 179.7(6) . . . . ?
C52 N6 C59 C60 119.8(7) . . . . ?
C58 N6 C59 C60 -58.7(8) . . . . ?
C52 N6 C59 C64 -62.6(9) . . . . ?
C58 N6 C59 C64 118.9(7) . . . . ?
C64 C59 C60 C61 0.3(10) . . . . ?
N6 C59 C60 C61 177.9(7) . . . . ?
C59 C60 C61 C62 -0.5(12) . . . . ?
C60 C61 C62 C63 0.2(12) . . . . ?
C60 C61 C62 C71 178.9(8) . . . . ?
C61 C62 C63 C64 0.3(13) . . . . ?
C71 C62 C63 C64 -178.4(9) . . . . ?
C62 C63 C64 C59 -0.6(12) . . . . ?
C60 C59 C64 C63 0.3(11) . . . . ?
N6 C59 C64 C63 -177.4(7) . . . . ?
C49 C48 C65 C67 -7.7(16) . . . . ?
C47 C48 C65 C67 170.0(12) . . . . ?
C49 C48 C65 C68 118.4(13) . . . . ?
C47 C48 C65 C68 -63.8(12) . . . . ?
C49 C48 C65 C66 -128.6(12) . . . . ?
C47 C48 C65 C66 49.2(11) . . . . ?
C49 C48 C65A C66A -147.1(14) . . . . ?
C47 C48 C65A C66A 30.7(14) . . . . ?
C49 C48 C65A C67A 85.0(14) . . . . ?
C47 C48 C65A C67A -97.2(12) . . . . ?
C49 C48 C65A C68A -28.7(14) . . . . ?
C47 C48 C65A C68A 149.1(11) . . . . ?
C63 C62 C71 C73 -175.6(10) . . . . ?
C61 C62 C71 C73 5.8(14) . . . . ?
C63 C62 C71 C74 61.8(14) . . . . ?
C61 C62 C71 C74 -116.8(13) . . . . ?
C63 C62 C71 C72 -54.8(13) . . . . ?
C61 C62 C71 C72 126.5(11) . . . . ?
C85 N8 C81 N7 -0.6(7) . . . . ?
C86 N8 C81 N7 179.7(6) . . . . ?
C85 N8 C81 Ir2 -178.4(5) . . . . ?
C86 N8 C81 Ir2 1.9(10) . . . . ?
C82 N7 C81 N8 1.9(7) . . . . ?
C80A N7 C81 N8 -179.2(7) . . . . ?
C80 N7 C81 N8 -163.7(8) . . . . ?
C82 N7 C81 Ir2 -179.8(4) . . . . ?
C80A N7 C81 Ir2 -0.9(8) . . . . ?
C80 N7 C81 Ir2 14.6(9) . . . . ?
C81 N7 C82 C83 173.7(6) . . . . ?
C80A N7 C82 C83 -4.9(13) . . . . ?
C80 N7 C82 C83 -23.8(13) . . . . ?
C81 N7 C82 C85 -2.5(7) . . . . ?
C80A N7 C82 C85 178.9(9) . . . . ?
C80 N7 C82 C85 160.1(9) . . . . ?
N7 C82 C83 C82 -179.3(8) . . . 2_556 ?
C85 C82 C83 C82 -3.6(4) . . . 2_556 ?
C85 C84 C85 N8 179.4(7) 2_556 . . . ?
C85 C84 C85 C82 -3.8(4) 2_556 . . . ?
C81 N8 C85 C84 176.3(5) . . . . ?
C86 N8 C85 C84 -4.0(10) . . . . ?
C81 N8 C85 C82 -0.9(7) . . . . ?
C86 N8 C85 C82 178.8(6) . . . . ?
N7 C82 C85 C84 -175.5(5) . . . . ?
C83 C82 C85 C84 7.7(8) . . . . ?
N7 C82 C85 N8 2.0(6) . . . . ?
C83 C82 C85 N8 -174.8(5) . . . . ?
C80 C75 C76 C77 0.0(3) . . . . ?
Ir2 C75 C76 C77 171.9(10) . . . . ?
C75 C76 C77 C78 0.2(3) . . . . ?
C76 C77 C78 C79 -0.5(6) . . . . ?
C76 C77 C78 C87 -174.7(12) . . . . ?
C77 C78 C79 C80 0.6(9) . . . . ?
C87 C78 C79 C80 174.8(13) . . . . ?
C78 C79 C80 C75 -0.5(9) . . . . ?
C78 C79 C80 N7 176.3(13) . . . . ?
C76 C75 C80 C79 0.1(6) . . . . ?
Ir2 C75 C80 C79 -173.0(9) . . . . ?
C76 C75 C80 N7 -177.1(11) . . . . ?
Ir2 C75 C80 N7 9.8(9) . . . . ?
C81 N7 C80 C79 167.5(8) . . . . ?
C82 N7 C80 C79 5.4(15) . . . . ?
C81 N7 C80 C75 -15.4(10) . . . . ?
C82 N7 C80 C75 -177.5(7) . . . . ?
C79 C78 C87 C90 -65.9(17) . . . . ?
C77 C78 C87 C90 108.2(15) . . . . ?
C79 C78 C87 C89 174.5(14) . . . . ?
C77 C78 C87 C89 -11.5(18) . . . . ?
C79 C78 C87 C88 55.4(18) . . . . ?
C77 C78 C87 C88 -130.5(15) . . . . ?
C80A C75A C76A C77A -0.2(3) . . . . ?
Ir2 C75A C76A C77A 163.1(9) . . . . ?
C75A C76A C77A C78A -0.2(3) . . . . ?
C76A C77A C78A C79A 0.6(6) . . . . ?
C76A C77A C78A C87A -177.1(11) . . . . ?
C77A C78A C79A C80A -0.5(8) . . . . ?
C87A C78A C79A C80A 177.2(11) . . . . ?
C78A C79A C80A C75A 0.1(9) . . . . ?
C78A C79A C80A N7 -170.8(10) . . . . ?
C76A C75A C80A C79A 0.2(7) . . . . ?
Ir2 C75A C80A C79A -165.0(8) . . . . ?
C76A C75A C80A N7 171.7(9) . . . . ?
Ir2 C75A C80A N7 6.5(9) . . . . ?
C81 N7 C80A C79A 168.1(7) . . . . ?
C82 N7 C80A C79A -13.3(14) . . . . ?
C81 N7 C80A C75A -3.7(9) . . . . ?
C82 N7 C80A C75A 174.9(7) . . . . ?
C77A C78A C87A C90A 134.2(12) . . . . ?
C79A C78A C87A C90A -43.4(15) . . . . ?
C77A C78A C87A C89A 7.4(17) . . . . ?
C79A C78A C87A C89A -170.2(12) . . . . ?
C77A C78A C87A C88A -108.3(11) . . . . ?
C79A C78A C87A C88A 74.1(12) . . . . ?
C96 C91 C92 C93 -1.7(10) . . . . ?
Ir2 C91 C92 C93 175.3(5) . . . . ?
C91 C92 C93 C94 2.5(11) . . . . ?
C91 C92 C93 C110_2 -175.6(8) . . . . ?
C91 C92 C93 C110_1 -174.8(8) . . . . ?
C92 C93 C94 C95 -2.1(12) . . . . ?
C110_2 C93 C94 C95 176.2(9) . . . . ?
C110_1 C93 C94 C95 174.9(10) . . . . ?
C93 C94 C95 C96 1.0(13) . . . . ?
C94 C95 C96 C91 -0.2(12) . . . . ?
C94 C95 C96 N9 -177.8(7) . . . . ?
C92 C91 C96 C95 0.5(10) . . . . ?
Ir2 C91 C96 C95 -176.9(6) . . . . ?
C92 C91 C96 N9 178.4(5) . . . . ?
Ir2 C91 C96 N9 0.9(7) . . . . ?
C97 N9 C96 C95 179.7(7) . . . . ?
C98 N9 C96 C95 -0.3(11) . . . . ?
C97 N9 C96 C91 1.9(8) . . . . ?
C98 N9 C96 C91 -178.1(6) . . . . ?
C103 N10 C97 N9 -0.3(6) . . . . ?
C104_4 N10 C97 N9 -171.3(10) . . . . ?
C104_3 N10 C97 N9 -177(2) . . . . ?
C103 N10 C97 Ir2 -174.9(5) . . . . ?
C104_4 N10 C97 Ir2 14.1(13) . . . . ?
C104_3 N10 C97 Ir2 8(3) . . . . ?
C98 N9 C97 N10 0.1(6) . . . . ?
C96 N9 C97 N10 -179.9(5) . . . . ?
C98 N9 C97 Ir2 176.1(4) . . . . ?
C96 N9 C97 Ir2 -3.9(7) . . . . ?
C97 N9 C98 C103 0.1(7) . . . . ?
C96 N9 C98 C103 -179.9(6) . . . . ?
C97 N9 C98 C99 -179.7(7) . . . . ?
C96 N9 C98 C99 0.3(12) . . . . ?
C103 C98 C99 C100 -1.6(10) . . . . ?
N9 C98 C99 C100 178.2(7) . . . . ?
C98 C99 C100 C101 1.6(11) . . . . ?
C98 C99 C100 C114 178.6(8) . . . . ?
C99 C100 C101 C102 -1.2(11) . . . . ?
C114 C100 C101 C102 -178.2(8) . . . . ?
C99 C100 C101 C115 -178.7(7) . . . . ?
C114 C100 C101 C115 4.3(11) . . . . ?
C100 C101 C102 C103 0.6(9) . . . . ?
C115 C101 C102 C103 178.2(6) . . . . ?
C101 C102 C103 C98 -0.5(9) . . . . ?
C101 C102 C103 N10 -178.7(6) . . . . ?
N9 C98 C103 C102 -178.8(6) . . . . ?
C99 C98 C103 C102 1.0(10) . . . . ?
N9 C98 C103 N10 -0.2(7) . . . . ?
C99 C98 C103 N10 179.6(6) . . . . ?
C97 N10 C103 C102 178.7(6) . . . . ?
C104_4 N10 C103 C102 -9.3(13) . . . . ?
C104_3 N10 C103 C102 -4(3) . . . . ?
C97 N10 C103 C98 0.3(7) . . . . ?
C104_4 N10 C103 C98 172.3(10) . . . . ?
C104_3 N10 C103 C98 177(2) . . . . ?
C125 C120 C121 C122 2.8(10) . . . . ?
Ir2 C120 C121 C122 177.2(6) . . . . ?
C120 C121 C122 C123 -1.6(12) . . . . ?
C120 C121 C122 C139 176.8(8) . . . . ?
C121 C122 C123 C124 -0.9(13) . . . . ?
C139 C122 C123 C124 -179.3(9) . . . . ?
C122 C123 C124 C125 2.0(13) . . . . ?
C121 C120 C125 C124 -1.6(10) . . . . ?
Ir2 C120 C125 C124 -176.8(5) . . . . ?
C121 C120 C125 N11 178.4(6) . . . . ?
Ir2 C120 C125 N11 3.2(7) . . . . ?
C123 C124 C125 C120 -0.6(11) . . . . ?
C123 C124 C125 N11 179.3(7) . . . . ?
C126 N11 C125 C120 1.7(8) . . . . ?
C127 N11 C125 C120 -174.1(7) . . . . ?
C126 N11 C125 C124 -178.3(6) . . . . ?
C127 N11 C125 C124 6.0(11) . . . . ?
C132 N12 C126 N11 -1.6(8) . . . . ?
C133 N12 C126 N11 -174.6(6) . . . . ?
C132 N12 C126 Ir2 -168.2(6) . . . . ?
C133 N12 C126 Ir2 18.8(12) . . . . ?
C127 N11 C126 N12 1.0(8) . . . . ?
C125 N11 C126 N12 -175.7(6) . . . . ?
C127 N11 C126 Ir2 170.7(4) . . . . ?
C125 N11 C126 Ir2 -5.9(7) . . . . ?
C126 N11 C127 C128 -179.2(9) . . . . ?
C125 N11 C127 C128 -3.2(14) . . . . ?
C126 N11 C127 C132 0.0(8) . . . . ?
C125 N11 C127 C132 175.9(7) . . . . ?
C132 C127 C128 C129 -2.4(14) . . . . ?
N11 C127 C128 C129 176.7(9) . . . . ?
C127 C128 C129 C130 2.8(16) . . . . ?
C127 C128 C129 C143 -174.9(10) . . . . ?
C128 C129 C130 C131 -0.5(16) . . . . ?
C143 C129 C130 C131 177.1(11) . . . . ?
C128 C129 C130 C144 -178.8(11) . . . . ?
C143 C129 C130 C144 -1.2(18) . . . . ?
C129 C130 C131 C132 -2.2(15) . . . . ?
C144 C130 C131 C132 176.1(10) . . . . ?
C130 C131 C132 C127 2.7(14) . . . . ?
C130 C131 C132 N12 -175.6(9) . . . . ?
C128 C127 C132 C131 -0.3(13) . . . . ?
N11 C127 C132 C131 -179.6(8) . . . . ?
C128 C127 C132 N12 178.4(8) . . . . ?
N11 C127 C132 N12 -0.9(8) . . . . ?
C126 N12 C132 C131 -179.9(9) . . . . ?
C133 N12 C132 C131 -6.4(14) . . . . ?
C126 N12 C132 C127 1.6(9) . . . . ?
C133 N12 C132 C127 175.1(6) . . . . ?
C126 N12 C133 C138 77.0(11) . . . . ?
C132 N12 C133 C138 -95.3(9) . . . . ?
C126 N12 C133 C134 -105.8(9) . . . . ?
C132 N12 C133 C134 81.9(10) . . . . ?
C138 C133 C134 C135 0.6(14) . . . . ?
N12 C133 C134 C135 -176.6(8) . . . . ?
C133 C134 C135 C136 -0.1(16) . . . . ?
C134 C135 C136 C137 -0.1(15) . . . . ?
C134 C135 C136 C145 176.2(9) . . . . ?
C135 C136 C137 C138 -0.2(14) . . . . ?
C145 C136 C137 C138 -176.6(9) . . . . ?
C134 C133 C138 C137 -0.8(15) . . . . ?
N12 C133 C138 C137 176.4(8) . . . . ?
C136 C137 C138 C133 0.6(16) . . . . ?
C123 C122 C139 C141_5 -8(2) . . . . ?
C121 C122 C139 C141_5 173.9(18) . . . . ?
C123 C122 C139 C140_6 -169.9(13) . . . . ?
C121 C122 C139 C140_6 11.8(17) . . . . ?
C123 C122 C139 C142_6 63.2(14) . . . . ?
C121 C122 C139 C142_6 -115.1(12) . . . . ?
C123 C122 C139 C142_5 120.2(14) . . . . ?
C121 C122 C139 C142_5 -58.1(15) . . . . ?
C123 C122 C139 C141_6 -47.3(14) . . . . ?
C121 C122 C139 C141_6 134.4(11) . . . . ?
C123 C122 C139 C140_5 -131.7(13) . . . . ?
C121 C122 C139 C140_5 49.9(15) . . . . ?
C135 C136 C145 C147 -99.7(13) . . . . ?
C137 C136 C145 C147 76.6(13) . . . . ?
C135 C136 C145 C148 137.3(10) . . . . ?
C137 C136 C145 C148 -46.4(11) . . . . ?
C135 C136 C145 C146 19.9(12) . . . . ?
C137 C136 C145 C146 -163.9(10) . . . . ?
C92 C93 C110_1 C113_1 98.3(12) . . . . ?
C94 C93 C110_1 C113_1 -78.7(13) . . . . ?
C92 C93 C110_1 C112_1 -23.9(14) . . . . ?
C94 C93 C110_1 C112_1 159.2(11) . . . . ?
C92 C93 C110_1 C111_1 -145.3(10) . . . . ?
C94 C93 C110_1 C111_1 37.7(14) . . . . ?
C92 C93 C110_2 C113_2 -48.6(14) . . . . ?
C94 C93 C110_2 C113_2 133.3(10) . . . . ?
C92 C93 C110_2 C112_2 67.2(13) . . . . ?
C94 C93 C110_2 C112_2 -110.9(11) . . . . ?
C92 C93 C110_2 C111_2 -170.0(10) . . . . ?
C94 C93 C110_2 C111_2 11.9(14) . . . . ?
C97 N10 C104_3 C109_3 -62(6) . . . . ?
C103 N10 C104_3 C109_3 122(4) . . . . ?
C97 N10 C104_3 C105_3 124(4) . . . . ?
C103 N10 C104_3 C105_3 -53(6) . . . . ?
C109_3 C104_3 C105_3 C106_3 7(8) . . . . ?
N10 C104_3 C105_3 C106_3 -179(4) . . . . ?
C104_3 C105_3 C106_3 C107_3 -2(7) . . . . ?
C105_3 C106_3 C107_3 C108_3 -1(6) . . . . ?
C105_3 C106_3 C107_3 C116_3 -174(4) . . . . ?
C106_3 C107_3 C108_3 C109_3 -1(6) . . . . ?
C116_3 C107_3 C108_3 C109_3 172(4) . . . . ?
C105_3 C104_3 C109_3 C108_3 -8(9) . . . . ?
N10 C104_3 C109_3 C108_3 178(4) . . . . ?
C107_3 C108_3 C109_3 C104_3 5(6) . . . . ?
C106_3 C107_3 C116_3 C117_3 113(3) . . . . ?
C108_3 C107_3 C116_3 C117_3 -60(4) . . . . ?
C106_3 C107_3 C116_3 C119_3 -129(3) . . . . ?
C108_3 C107_3 C116_3 C119_3 58(4) . . . . ?
C106_3 C107_3 C116_3 C118_3 -10(4) . . . . ?
C108_3 C107_3 C116_3 C118_3 177(3) . . . . ?
C97 N10 C104_4 C105_4 109.3(19) . . . . ?
C103 N10 C104_4 C105_4 -61(3) . . . . ?
C97 N10 C104_4 C109_4 -71(3) . . . . ?
C103 N10 C104_4 C109_4 118.1(19) . . . . ?
C109_4 C104_4 C105_4 C106_4 -2(3) . . . . ?
N10 C104_4 C105_4 C106_4 177.2(18) . . . . ?
C104_4 C105_4 C106_4 C107_4 4(3) . . . . ?
C105_4 C106_4 C107_4 C108_4 -3(3) . . . . ?
C105_4 C106_4 C107_4 C116_4 174.2(15) . . . . ?
C106_4 C107_4 C108_4 C109_4 -1(2) . . . . ?
C116_4 C107_4 C108_4 C109_4 -177.5(15) . . . . ?
C105_4 C104_4 C109_4 C108_4 -1(3) . . . . ?
N10 C104_4 C109_4 C108_4 179.3(17) . . . . ?
C107_4 C108_4 C109_4 C104_4 3(3) . . . . ?
C106_4 C107_4 C116_4 C118_4 56(2) . . . . ?
C108_4 C107_4 C116_4 C118_4 -126.7(16) . . . . ?
C106_4 C107_4 C116_4 C117_4 176.8(16) . . . . ?
C108_4 C107_4 C116_4 C117_4 -6(2) . . . . ?
C106_4 C107_4 C116_4 C119_4 -62.8(19) . . . . ?
C108_4 C107_4 C116_4 C119_4 114.1(17) . . . . ?

loop_
_smtbx_masks_void_nr
_smtbx_masks_void_average_x
_smtbx_masks_void_average_y
_smtbx_masks_void_average_z
_smtbx_masks_void_volume
_smtbx_masks_void_count_electrons
_smtbx_masks_void_content
1 -0.004 -0.298 0.116 404.5 82.4 '2 CH2Cl2'
2 0.004 0.298 0.884 404.5 77.7 '2 CH2Cl2'
3 0.130 0.720 0.521 293.0 82.3 '2 CH2Cl2'
4 0.496 0.298 0.616 404.5 82.3 '2 CH2Cl2'
5 0.504 -0.298 0.384 404.5 77.8 '2 CH2Cl2'
6 0.370 0.720 -0.021 293.0 84.1 '2 CH2Cl2'
7 0.630 0.280 0.021 293.0 82.3 '2 CH2Cl2'
8 0.870 0.280 0.479 293.0 84.1 '2 CH2Cl2'
